data_4341489
loop_
_publ_author_name
'Smiles, Danil E.'
'Wu, Guang'
'Hayton, Trevor W.'

_publ_section_title
;
 Synthesis of terminal monochalcogenide and dichalcogenide complexes of
 uranium using polychalcogenides, [en](2-) (e = te, N = 2; e = se, N = 4),
 as chalcogen atom transfer reagents.
;
_journal_issue 19
_journal_name_full 'Inorganic chemistry'
_journal_page_first 10240
_journal_page_last 10247
_journal_paper_doi 10.1021/ic501267f
_journal_volume 53
_journal_year 2014
_chemical_formula_sum 'C32 H83 K N3 O6.5 Si6 Te U'
_chemical_formula_weight 1187.28
_chemical_name_systematic
; 
 ? 
;
_space_group_IT_number 2
_symmetry_cell_setting triclinic
_symmetry_space_group_name_Hall '-P 1'
_symmetry_space_group_name_H-M 'P -1'
_atom_sites_solution_hydrogens geom
_atom_sites_solution_primary direct
_atom_sites_solution_secondary difmap
_audit_creation_method SHELXL-97
_cell_angle_alpha 102.440(8)
_cell_angle_beta 93.421(6)
_cell_angle_gamma 102.200(7)
_cell_formula_units_Z 8
_cell_length_a 11.589(7)
_cell_length_b 22.747(14)
_cell_length_c 43.62(3)
_cell_measurement_temperature 100(2)
_cell_volume 10908(12)
_computing_structure_refinement 'SHELXL-97 (Sheldrick, 2008)'
_computing_structure_solution 'SHELXS-97 (Sheldrick, 2008)'
_diffrn_ambient_temperature 100(2)
_diffrn_measured_fraction_theta_full 0.978
_diffrn_measured_fraction_theta_max 0.978
_diffrn_measurement_device_type 'Bruker Kappa Apex II'
_diffrn_measurement_method 'Omega scan'
_diffrn_radiation_monochromator graphite
_diffrn_radiation_source 'fine-focus sealed tube'
_diffrn_radiation_type MoK\a
_diffrn_radiation_wavelength 0.71073
_diffrn_reflns_av_R_equivalents 0.0922
_diffrn_reflns_av_sigmaI/netI 0.1278
_diffrn_reflns_limit_h_max 14
_diffrn_reflns_limit_h_min -14
_diffrn_reflns_limit_k_max 28
_diffrn_reflns_limit_k_min -28
_diffrn_reflns_limit_l_max 55
_diffrn_reflns_limit_l_min -55
_diffrn_reflns_number 140939
_diffrn_reflns_theta_full 27.09
_diffrn_reflns_theta_max 27.09
_diffrn_reflns_theta_min 0.94
_exptl_absorpt_coefficient_mu 3.745
_exptl_absorpt_correction_T_max 0.7455
_exptl_absorpt_correction_T_min 0.4959
_exptl_absorpt_correction_type multi-scan
_exptl_absorpt_process_details sadabs
_exptl_crystal_colour black
_exptl_crystal_density_diffrn 1.446
_exptl_crystal_density_method 'not measured'
_exptl_crystal_description plate
_exptl_crystal_F_000 4760
_exptl_crystal_size_max 0.2
_exptl_crystal_size_mid 0.2
_exptl_crystal_size_min 0.01
_refine_diff_density_max 6.663
_refine_diff_density_min -8.717
_refine_diff_density_rms 0.340
_refine_ls_extinction_method none
_refine_ls_goodness_of_fit_ref 1.645
_refine_ls_hydrogen_treatment constr
_refine_ls_matrix_type full
_refine_ls_number_parameters 1015
_refine_ls_number_reflns 46966
_refine_ls_number_restraints 8
_refine_ls_restrained_S_all 1.645
_refine_ls_R_factor_all 0.1924
_refine_ls_R_factor_gt 0.1425
_refine_ls_shift/su_max 0.001
_refine_ls_shift/su_mean 0.000
_refine_ls_structure_factor_coef Fsqd
_refine_ls_weighting_details 'calc w=1/[\s^2^(Fo^2^)+(0.0500P)^2^+200.0000P] where P=(Fo^2^+2Fc^2^)/3'
_refine_ls_weighting_scheme calc
_refine_ls_wR_factor_gt 0.2828
_refine_ls_wR_factor_ref 0.2998
_reflns_number_gt 31519
_reflns_number_total 46966
_reflns_threshold_expression >2sigma(I)
_cod_data_source_file ic501267f_si_002.cif
_cod_data_source_block complex2
_cod_depositor_comments
;
The following automatic conversions were performed:

'_exptl_absorpt_correction_type' value 'Multi-scan' changed to
'multi-scan' according to
/usr/data/users/saulius/crontab/automatic-downloads/current/ACS/lib/dictionaries/cif_core.dic
dictionary named 'cif_core.dic' version 2.4.2 from 2011-04-26.

Automatic conversion script
Id: cif_fix_values 2827 2014-09-09 07:05:25Z andrius 
;
_cod_original_cell_volume 10907(11)
_cod_original_sg_symbol_H-M P-1
_cod_original_formula_sum 'C32 H83 K N3 O6.50 Si6 Te U'
_cod_database_code 4341489

loop_
_symmetry_equiv_pos_as_xyz
'x, y, z'
'-x, -y, -z'

loop_
_atom_site_label
_atom_site_type_symbol
_atom_site_fract_x
_atom_site_fract_y
_atom_site_fract_z
_atom_site_U_iso_or_equiv
_atom_site_adp_type
_atom_site_occupancy
_atom_site_symmetry_multiplicity
_atom_site_calc_flag
_atom_site_refinement_flags
C99A C -0.060(5) 0.008(2) 0.0281(9) 0.09(2) Uiso 0.50 1 d PD
C1 C 1.166(2) 0.8481(12) 0.5092(6) 0.047(3) Uani 1 1 d .
C2 C 0.964(2) 0.9028(12) 0.4854(6) 0.049(3) Uani 1 1 d .
H2A H 0.9452 0.8664 0.4677 0.073 Uiso 1 1 calc R
H2B H 1.0221 0.9358 0.4799 0.073 Uiso 1 1 calc R
H2C H 0.8913 0.9171 0.4900 0.073 Uiso 1 1 calc R
C3 C 1.092(2) 0.9559(12) 0.5505(7) 0.061(4) Uani 1 1 d .
H3A H 1.0293 0.9778 0.5563 0.091 Uiso 1 1 calc R
H3B H 1.1527 0.9817 0.5413 0.091 Uiso 1 1 calc R
H3C H 1.1283 0.9471 0.5694 0.091 Uiso 1 1 calc R
C4 C 0.752(2) 0.9110(13) 0.5420(6) 0.061(4) Uani 1 1 d .
H4A H 0.8137 0.9413 0.5356 0.092 Uiso 1 1 calc R
H4B H 0.7073 0.9327 0.5572 0.092 Uiso 1 1 calc R
H4C H 0.6979 0.8865 0.5234 0.092 Uiso 1 1 calc R
C5 C 0.704(3) 0.7970(13) 0.5675(8) 0.077(5) Uani 1 1 d .
H5A H 0.6514 0.7779 0.5479 0.115 Uiso 1 1 calc R
H5B H 0.6586 0.8147 0.5839 0.115 Uiso 1 1 calc R
H5C H 0.7385 0.7655 0.5744 0.115 Uiso 1 1 calc R
C6 C 0.895(2) 0.9005(11) 0.6014(6) 0.046(3) Uani 1 1 d .
H6A H 0.8455 0.9278 0.6113 0.069 Uiso 1 1 calc R
H6B H 0.9736 0.9252 0.6001 0.069 Uiso 1 1 calc R
H6C H 0.9021 0.8706 0.6141 0.069 Uiso 1 1 calc R
C7 C 1.158(3) 0.8133(15) 0.5901(6) 0.077(6) Uani 1 1 d .
H7A H 1.1655 0.8433 0.5768 0.115 Uiso 1 1 calc R
H7B H 1.2101 0.8311 0.6098 0.115 Uiso 1 1 calc R
H7C H 1.0751 0.8029 0.5948 0.115 Uiso 1 1 calc R
C8 C 1.208(3) 0.6955(18) 0.6007(7) 0.091(7) Uani 1 1 d .
H8A H 1.1378 0.6614 0.5974 0.136 Uiso 1 1 calc R
H8B H 1.2127 0.7228 0.6217 0.136 Uiso 1 1 calc R
H8C H 1.2797 0.6786 0.5993 0.136 Uiso 1 1 calc R
C9 C 1.357(3) 0.7666(16) 0.5576(7) 0.076(5) Uani 1 1 d .
H9A H 1.3847 0.7298 0.5478 0.114 Uiso 1 1 calc R
H9B H 1.4103 0.7897 0.5766 0.114 Uiso 1 1 calc R
H9C H 1.3563 0.7930 0.5425 0.114 Uiso 1 1 calc R
C10 C 1.1982(19) 0.5869(11) 0.5348(6) 0.042(3) Uani 1 1 d .
H10A H 1.2702 0.6122 0.5481 0.063 Uiso 1 1 calc R
H10B H 1.2181 0.5525 0.5200 0.063 Uiso 1 1 calc R
H10C H 1.1402 0.5706 0.5482 0.063 Uiso 1 1 calc R
C11 C 1.235(2) 0.6578(12) 0.4824(5) 0.046(3) Uani 1 1 d .
H11A H 1.2098 0.6899 0.4735 0.068 Uiso 1 1 calc R
H11B H 1.2314 0.6213 0.4654 0.068 Uiso 1 1 calc R
H11C H 1.3160 0.6736 0.4928 0.068 Uiso 1 1 calc R
C12 C 0.994(2) 0.5836(11) 0.4899(6) 0.048(3) Uani 1 1 d .
H12A H 0.9462 0.5645 0.5045 0.071 Uiso 1 1 calc R
H12B H 1.0137 0.5512 0.4737 0.071 Uiso 1 1 calc R
H12C H 0.9480 0.6072 0.4797 0.071 Uiso 1 1 calc R
C13 C 0.503(2) 0.5914(12) 0.5117(7) 0.059(4) Uani 1 1 d .
H13A H 0.5146 0.5545 0.5185 0.089 Uiso 1 1 calc R
H13B H 0.4371 0.5797 0.4948 0.089 Uiso 1 1 calc R
H13C H 0.4857 0.6212 0.5296 0.089 Uiso 1 1 calc R
C14 C 0.597(2) 0.6885(11) 0.4794(6) 0.046(3) Uani 1 1 d .
H14A H 0.5731 0.7187 0.4961 0.069 Uiso 1 1 calc R
H14B H 0.5295 0.6698 0.4630 0.069 Uiso 1 1 calc R
H14C H 0.6639 0.7094 0.4702 0.069 Uiso 1 1 calc R
C15 C 0.671(2) 0.5669(12) 0.4641(7) 0.059(4) Uani 1 1 d .
H15A H 0.7303 0.5862 0.4520 0.088 Uiso 1 1 calc R
H15B H 0.5978 0.5462 0.4502 0.088 Uiso 1 1 calc R
H15C H 0.7020 0.5364 0.4730 0.088 Uiso 1 1 calc R
C16 C 0.771(2) 0.5492(11) 0.5546(6) 0.050(3) Uani 1 1 d .
H16A H 0.7128 0.5236 0.5370 0.075 Uiso 1 1 calc R
H16B H 0.7548 0.5350 0.5739 0.075 Uiso 1 1 calc R
H16C H 0.8511 0.5460 0.5496 0.075 Uiso 1 1 calc R
C17 C 0.627(2) 0.6389(12) 0.5834(6) 0.049(3) Uani 1 1 d .
H17A H 0.6205 0.6820 0.5882 0.074 Uiso 1 1 calc R
H17B H 0.6380 0.6257 0.6031 0.074 Uiso 1 1 calc R
H17C H 0.5548 0.6126 0.5706 0.074 Uiso 1 1 calc R
C18 C 0.894(2) 0.6903(12) 0.5893(6) 0.049(3) Uani 1 1 d .
H18A H 0.9665 0.6747 0.5868 0.073 Uiso 1 1 calc R
H18B H 0.8761 0.6945 0.6112 0.073 Uiso 1 1 calc R
H18C H 0.9065 0.7308 0.5840 0.073 Uiso 1 1 calc R
C19 C 0.550(3) 0.6541(11) 0.3527(6) 0.056(4) Uani 1 1 d .
H19A H 0.4627 0.6396 0.3478 0.067 Uiso 1 1 calc R
H19B H 0.5673 0.6863 0.3727 0.067 Uiso 1 1 calc R
C20 C 0.597(2) 0.6783(13) 0.3289(7) 0.062(4) Uani 1 1 d .
H20A H 0.5579 0.7115 0.3256 0.074 Uiso 1 1 calc R
H20B H 0.5805 0.6455 0.3090 0.074 Uiso 1 1 calc R
C21 C 0.784(3) 0.7256(14) 0.3110(7) 0.068(4) Uani 1 1 d .
H21A H 0.7424 0.7548 0.3037 0.082 Uiso 1 1 calc R
H21B H 0.7816 0.6905 0.2928 0.082 Uiso 1 1 calc R
C22 C 0.906(3) 0.7566(13) 0.3228(7) 0.062(4) Uani 1 1 d .
H22A H 0.9092 0.7886 0.3424 0.074 Uiso 1 1 calc R
H22B H 0.9447 0.7770 0.3069 0.074 Uiso 1 1 calc R
C23 C 1.087(3) 0.7407(14) 0.3413(7) 0.068(4) Uani 1 1 d .
H23A H 1.0901 0.7685 0.3624 0.082 Uiso 1 1 calc R
H23B H 1.1251 0.7652 0.3269 0.082 Uiso 1 1 calc R
C24 C 1.148(3) 0.6888(14) 0.3436(7) 0.066(4) Uani 1 1 d .
H24A H 1.1374 0.6592 0.3228 0.080 Uiso 1 1 calc R
H24B H 1.2337 0.7057 0.3501 0.080 Uiso 1 1 calc R
C25 C 1.152(3) 0.6093(13) 0.3691(7) 0.068(4) Uani 1 1 d .
H25A H 1.2385 0.6260 0.3757 0.081 Uiso 1 1 calc R
H25B H 1.1425 0.5791 0.3485 0.081 Uiso 1 1 calc R
C26 C 1.097(2) 0.5783(14) 0.3932(7) 0.064(4) Uani 1 1 d .
H26A H 1.1438 0.5499 0.3990 0.077 Uiso 1 1 calc R
H26B H 1.0916 0.6094 0.4125 0.077 Uiso 1 1 calc R
C27 C 0.920(3) 0.5093(16) 0.4005(8) 0.077(5) Uani 1 1 d .
H27A H 0.9191 0.5373 0.4212 0.092 Uiso 1 1 calc R
H27B H 0.9632 0.4775 0.4039 0.092 Uiso 1 1 calc R
C28 C 0.795(3) 0.4789(15) 0.3853(8) 0.072(4) Uani 1 1 d .
H28A H 0.7953 0.4543 0.3636 0.087 Uiso 1 1 calc R
H28B H 0.7531 0.4512 0.3978 0.087 Uiso 1 1 calc R
C29 C 0.609(2) 0.5080(13) 0.3768(7) 0.063(4) Uani 1 1 d .
H29A H 0.5745 0.4858 0.3925 0.076 Uiso 1 1 calc R
H29B H 0.5902 0.4795 0.3556 0.076 Uiso 1 1 calc R
C30 C 0.559(2) 0.5657(12) 0.3774(6) 0.054(3) Uani 1 1 d .
H30A H 0.4713 0.5527 0.3722 0.065 Uiso 1 1 calc R
H30B H 0.5757 0.5928 0.3989 0.065 Uiso 1 1 calc R
C31 C 0.115(2) 0.6865(12) 0.2539(6) 0.047(3) Uani 1 1 d .
H31A H 0.1531 0.7292 0.2648 0.070 Uiso 1 1 calc R
H31B H 0.0699 0.6659 0.2685 0.070 Uiso 1 1 calc R
H31C H 0.0610 0.6865 0.2357 0.070 Uiso 1 1 calc R
C32 C 0.308(2) 0.6238(12) 0.2758(6) 0.049(3) Uani 1 1 d .
C33 C 0.150(2) 0.5674(12) 0.2129(7) 0.061(4) Uani 1 1 d .
H33A H 0.1018 0.5755 0.1956 0.091 Uiso 1 1 calc R
H33B H 0.0981 0.5435 0.2250 0.091 Uiso 1 1 calc R
H33C H 0.2070 0.5440 0.2040 0.091 Uiso 1 1 calc R
C34 C 0.493(2) 0.5979(13) 0.2166(6) 0.061(4) Uani 1 1 d .
H34A H 0.5247 0.6183 0.2385 0.092 Uiso 1 1 calc R
H34B H 0.5579 0.5863 0.2049 0.092 Uiso 1 1 calc R
H34C H 0.4319 0.5607 0.2161 0.092 Uiso 1 1 calc R
C35 C 0.551(3) 0.7081(13) 0.1871(8) 0.077(5) Uani 1 1 d .
H35A H 0.5199 0.7418 0.1814 0.115 Uiso 1 1 calc R
H35B H 0.5847 0.6870 0.1691 0.115 Uiso 1 1 calc R
H35C H 0.6120 0.7251 0.2051 0.115 Uiso 1 1 calc R
C36 C 0.346(2) 0.6045(11) 0.1584(6) 0.046(3) Uani 1 1 d .
H36A H 0.2986 0.5654 0.1612 0.069 Uiso 1 1 calc R
H36B H 0.4041 0.5960 0.1435 0.069 Uiso 1 1 calc R
H36C H 0.2941 0.6275 0.1501 0.069 Uiso 1 1 calc R
C37 C 0.626(3) 0.8530(15) 0.1569(6) 0.077(6) Uani 1 1 d .
H37A H 0.6834 0.8924 0.1591 0.115 Uiso 1 1 calc R
H37B H 0.5944 0.8362 0.1346 0.115 Uiso 1 1 calc R
H37C H 0.6649 0.8237 0.1644 0.115 Uiso 1 1 calc R
C38 C 0.371(3) 0.8147(18) 0.1572(7) 0.091(7) Uani 1 1 d .
H38A H 0.3827 0.8104 0.1349 0.136 Uiso 1 1 calc R
H38B H 0.3006 0.8317 0.1613 0.136 Uiso 1 1 calc R
H38C H 0.3583 0.7741 0.1623 0.136 Uiso 1 1 calc R
C39 C 0.485(3) 0.9462(15) 0.1808(7) 0.076(5) Uani 1 1 d .
H39A H 0.4006 0.9478 0.1804 0.114 Uiso 1 1 calc R
H39B H 0.5158 0.9574 0.1619 0.114 Uiso 1 1 calc R
H39C H 0.5296 0.9753 0.1997 0.114 Uiso 1 1 calc R
C40 C 0.6142(19) 0.9589(10) 0.2771(6) 0.042(3) Uani 1 1 d .
H40A H 0.5846 0.9882 0.2670 0.063 Uiso 1 1 calc R
H40B H 0.6905 0.9796 0.2897 0.063 Uiso 1 1 calc R
H40C H 0.5568 0.9438 0.2909 0.063 Uiso 1 1 calc R
C41 C 0.767(2) 0.9228(12) 0.2252(6) 0.046(3) Uani 1 1 d .
H41A H 0.7898 0.8886 0.2108 0.068 Uiso 1 1 calc R
H41B H 0.8343 0.9449 0.2411 0.068 Uiso 1 1 calc R
H41C H 0.7456 0.9513 0.2131 0.068 Uiso 1 1 calc R
C42 C 0.690(2) 0.8362(11) 0.2668(6) 0.048(3) Uani 1 1 d .
H42A H 0.6531 0.7934 0.2557 0.071 Uiso 1 1 calc R
H42B H 0.6682 0.8437 0.2885 0.071 Uiso 1 1 calc R
H42C H 0.7763 0.8432 0.2673 0.071 Uiso 1 1 calc R
C43 C 0.053(2) 0.8139(12) 0.1520(7) 0.059(4) Uani 1 1 d .
H43A H -0.0037 0.8406 0.1552 0.089 Uiso 1 1 calc R
H43B H 0.0263 0.7817 0.1325 0.089 Uiso 1 1 calc R
H43C H 0.1315 0.8388 0.1504 0.089 Uiso 1 1 calc R
C44 C 0.091(2) 0.6981(11) 0.1706(6) 0.046(3) Uani 1 1 d .
H44A H 0.1688 0.7033 0.1625 0.069 Uiso 1 1 calc R
H44B H 0.0291 0.6755 0.1533 0.069 Uiso 1 1 calc R
H44C H 0.0901 0.6747 0.1870 0.069 Uiso 1 1 calc R
C45 C -0.086(2) 0.7619(12) 0.2001(7) 0.059(4) Uani 1 1 d .
H45A H -0.0872 0.7409 0.2176 0.088 Uiso 1 1 calc R
H45B H -0.1431 0.7358 0.1824 0.088 Uiso 1 1 calc R
H45C H -0.1085 0.8015 0.2072 0.088 Uiso 1 1 calc R
C46 C 0.299(2) 0.9418(12) 0.2574(6) 0.050(3) Uani 1 1 d .
H46A H 0.3366 0.9238 0.2727 0.075 Uiso 1 1 calc R
H46B H 0.2874 0.9824 0.2682 0.075 Uiso 1 1 calc R
H46C H 0.3501 0.9467 0.2406 0.075 Uiso 1 1 calc R
C47 C 0.081(2) 0.9339(12) 0.2155(6) 0.049(3) Uani 1 1 d .
H47A H 0.1262 0.9384 0.1975 0.074 Uiso 1 1 calc R
H47B H 0.0823 0.9750 0.2285 0.074 Uiso 1 1 calc R
H47C H -0.0011 0.9119 0.2078 0.074 Uiso 1 1 calc R
C48 C 0.055(2) 0.8792(12) 0.2726(6) 0.049(3) Uani 1 1 d .
H48A H -0.0264 0.8583 0.2637 0.073 Uiso 1 1 calc R
H48B H 0.0561 0.9199 0.2860 0.073 Uiso 1 1 calc R
H48C H 0.0866 0.8542 0.2853 0.073 Uiso 1 1 calc R
C49 C 0.473(2) 1.0352(11) 0.3544(6) 0.056(4) Uani 1 1 d .
H49A H 0.4921 1.0527 0.3359 0.067 Uiso 1 1 calc R
H49B H 0.4860 1.0698 0.3733 0.067 Uiso 1 1 calc R
C50 C 0.346(2) 1.0012(13) 0.3496(7) 0.062(4) Uani 1 1 d .
H50A H 0.2963 1.0300 0.3457 0.074 Uiso 1 1 calc R
H50B H 0.3338 0.9676 0.3302 0.074 Uiso 1 1 calc R
C51 C 0.189(3) 0.9400(13) 0.3667(7) 0.068(4) Uani 1 1 d .
H51A H 0.1839 0.9062 0.3478 0.082 Uiso 1 1 calc R
H51B H 0.1343 0.9659 0.3620 0.082 Uiso 1 1 calc R
C52 C 0.149(3) 0.9122(13) 0.3946(6) 0.062(4) Uani 1 1 d .
H52A H 0.1573 0.9457 0.4139 0.074 Uiso 1 1 calc R
H52B H 0.0648 0.8898 0.3900 0.074 Uiso 1 1 calc R
C54 C 0.275(3) 0.8018(14) 0.4280(7) 0.066(4) Uani 1 1 d .
H54A H 0.2589 0.7827 0.4462 0.080 Uiso 1 1 calc R
H54B H 0.2481 0.7689 0.4084 0.080 Uiso 1 1 calc R
C55 C 0.462(3) 0.7800(14) 0.4324(8) 0.068(4) Uani 1 1 d .
H55A H 0.4344 0.7429 0.4148 0.081 Uiso 1 1 calc R
H55B H 0.4489 0.7672 0.4525 0.081 Uiso 1 1 calc R
C56 C 0.588(2) 0.8064(14) 0.4320(7) 0.064(4) Uani 1 1 d .
H56A H 0.6159 0.8408 0.4509 0.077 Uiso 1 1 calc R
H56B H 0.6331 0.7744 0.4335 0.077 Uiso 1 1 calc R
C57 C 0.741(3) 0.8576(16) 0.4069(8) 0.077(5) Uani 1 1 d .
H57A H 0.7894 0.8272 0.4080 0.092 Uiso 1 1 calc R
H57B H 0.7644 0.8920 0.4259 0.092 Uiso 1 1 calc R
C58 C 0.758(3) 0.8811(15) 0.3782(8) 0.072(4) Uani 1 1 d .
H58A H 0.8440 0.8923 0.3756 0.087 Uiso 1 1 calc R
H58B H 0.7167 0.8498 0.3592 0.087 Uiso 1 1 calc R
C59 C 0.738(2) 0.9648(13) 0.3583(7) 0.063(4) Uani 1 1 d .
H59A H 0.7123 0.9352 0.3376 0.076 Uiso 1 1 calc R
H59B H 0.8248 0.9815 0.3599 0.076 Uiso 1 1 calc R
C60 C 0.673(2) 1.0172(12) 0.3616(7) 0.054(3) Uani 1 1 d .
H60A H 0.6982 1.0462 0.3826 0.065 Uiso 1 1 calc R
H60B H 0.6930 1.0405 0.3452 0.065 Uiso 1 1 calc R
C61 C 0.453(2) 0.3288(11) 0.3315(6) 0.047(3) Uani 1 1 d .
H61A H 0.4794 0.3632 0.3214 0.070 Uiso 1 1 calc R
H61B H 0.4941 0.3391 0.3530 0.070 Uiso 1 1 calc R
H61C H 0.3674 0.3216 0.3324 0.070 Uiso 1 1 calc R
C62 C 0.646(2) 0.2792(12) 0.2972(6) 0.049(3) Uani 1 1 d .
H62A H 0.6763 0.2418 0.2909 0.073 Uiso 1 1 calc R
H62B H 0.6972 0.3072 0.3155 0.073 Uiso 1 1 calc R
H62C H 0.6455 0.2998 0.2797 0.073 Uiso 1 1 calc R
C63 C 0.491(2) 0.2079(13) 0.3388(7) 0.061(4) Uani 1 1 d .
H63A H 0.4093 0.1882 0.3410 0.091 Uiso 1 1 calc R
H63B H 0.5292 0.2344 0.3592 0.091 Uiso 1 1 calc R
H63C H 0.5353 0.1761 0.3318 0.091 Uiso 1 1 calc R
C64 C 0.480(2) 0.1053(13) 0.2703(7) 0.061(4) Uani 1 1 d .
H64A H 0.5570 0.1290 0.2818 0.092 Uiso 1 1 calc R
H64B H 0.4925 0.0694 0.2549 0.092 Uiso 1 1 calc R
H64C H 0.4270 0.0913 0.2852 0.092 Uiso 1 1 calc R
C65 C 0.510(3) 0.1766(13) 0.2181(8) 0.077(5) Uani 1 1 d .
H65A H 0.4713 0.1979 0.2048 0.115 Uiso 1 1 calc R
H65B H 0.5252 0.1387 0.2050 0.115 Uiso 1 1 calc R
H65C H 0.5862 0.2037 0.2285 0.115 Uiso 1 1 calc R
C66 C 0.271(2) 0.1052(11) 0.2277(6) 0.046(3) Uani 1 1 d .
H66A H 0.2109 0.1018 0.2426 0.069 Uiso 1 1 calc R
H66B H 0.2835 0.0641 0.2186 0.069 Uiso 1 1 calc R
H66C H 0.2431 0.1229 0.2108 0.069 Uiso 1 1 calc R
C67 C 0.176(3) 0.2169(15) 0.3330(6) 0.077(6) Uani 1 1 d .
H67A H 0.2507 0.2033 0.3301 0.115 Uiso 1 1 calc R
H67B H 0.1569 0.2175 0.3546 0.115 Uiso 1 1 calc R
H67C H 0.1860 0.2586 0.3292 0.115 Uiso 1 1 calc R
C68 C -0.084(3) 0.1648(18) 0.3250(7) 0.091(7) Uani 1 1 d .
H68A H -0.1034 0.2050 0.3260 0.136 Uiso 1 1 calc R
H68B H -0.0671 0.1599 0.3465 0.136 Uiso 1 1 calc R
H68C H -0.1517 0.1317 0.3140 0.136 Uiso 1 1 calc R
C69 C 0.063(3) 0.0774(15) 0.2979(7) 0.076(5) Uani 1 1 d .
H69A H 0.0166 0.0524 0.2781 0.114 Uiso 1 1 calc R
H69B H 0.0319 0.0612 0.3157 0.114 Uiso 1 1 calc R
H69C H 0.1463 0.0757 0.2973 0.114 Uiso 1 1 calc R
C70 C -0.2066(19) 0.1076(11) 0.2531(6) 0.042(3) Uani 1 1 d .
H70A H -0.1834 0.0775 0.2639 0.063 Uiso 1 1 calc R
H70B H -0.2654 0.0857 0.2350 0.063 Uiso 1 1 calc R
H70C H -0.2410 0.1364 0.2678 0.063 Uiso 1 1 calc R
C71 C -0.042(2) 0.0927(12) 0.2044(5) 0.046(3) Uani 1 1 d .
H71A H 0.0315 0.1103 0.1962 0.068 Uiso 1 1 calc R
H71B H -0.1082 0.0817 0.1877 0.068 Uiso 1 1 calc R
H71C H -0.0325 0.0557 0.2114 0.068 Uiso 1 1 calc R
C72 C -0.127(2) 0.2129(11) 0.2247(6) 0.048(3) Uani 1 1 d .
H72A H -0.1643 0.2359 0.2415 0.071 Uiso 1 1 calc R
H72B H -0.1863 0.1938 0.2063 0.071 Uiso 1 1 calc R
H72C H -0.0610 0.2413 0.2188 0.071 Uiso 1 1 calc R
C73 C 0.403(2) 0.4812(12) 0.2970(7) 0.059(4) Uani 1 1 d .
H73A H 0.3410 0.5027 0.3045 0.089 Uiso 1 1 calc R
H73B H 0.4608 0.5082 0.2878 0.089 Uiso 1 1 calc R
H73C H 0.4424 0.4705 0.3148 0.089 Uiso 1 1 calc R
C74 C 0.272(2) 0.4332(11) 0.2313(6) 0.046(3) Uani 1 1 d .
H74A H 0.2578 0.3990 0.2125 0.069 Uiso 1 1 calc R
H74B H 0.3306 0.4683 0.2277 0.069 Uiso 1 1 calc R
H74C H 0.1980 0.4456 0.2357 0.069 Uiso 1 1 calc R
C75 C 0.460(2) 0.3723(12) 0.2526(7) 0.059(4) Uani 1 1 d .
H75A H 0.5326 0.3946 0.2666 0.088 Uiso 1 1 calc R
H75B H 0.4713 0.3754 0.2309 0.088 Uiso 1 1 calc R
H75C H 0.4424 0.3287 0.2535 0.088 Uiso 1 1 calc R
C76 C -0.007(2) 0.3258(12) 0.3074(6) 0.050(3) Uani 1 1 d .
H76A H -0.0607 0.3138 0.2878 0.075 Uiso 1 1 calc R
H76B H -0.0482 0.3419 0.3251 0.075 Uiso 1 1 calc R
H76C H 0.0203 0.2896 0.3111 0.075 Uiso 1 1 calc R
C77 C 0.198(2) 0.4281(12) 0.3455(6) 0.049(3) Uani 1 1 d .
H77A H 0.2722 0.4575 0.3446 0.074 Uiso 1 1 calc R
H77B H 0.2150 0.3972 0.3566 0.074 Uiso 1 1 calc R
H77C H 0.1436 0.4503 0.3568 0.074 Uiso 1 1 calc R
C78 C 0.067(2) 0.4484(12) 0.2884(6) 0.049(3) Uani 1 1 d .
H78A H 0.1324 0.4763 0.2818 0.073 Uiso 1 1 calc R
H78B H 0.0311 0.4721 0.3051 0.073 Uiso 1 1 calc R
H78C H 0.0073 0.4280 0.2703 0.073 Uiso 1 1 calc R
C79 C -0.102(2) -0.0328(11) 0.1308(6) 0.056(4) Uani 1 1 d .
H79A H -0.0958 -0.0208 0.1541 0.067 Uiso 1 1 calc R
H79B H -0.1083 -0.0779 0.1242 0.067 Uiso 1 1 calc R
C80 C -0.212(2) -0.0165(12) 0.1164(7) 0.062(4) Uani 1 1 d .
H80A H -0.2180 -0.0285 0.0931 0.074 Uiso 1 1 calc R
H80B H -0.2845 -0.0390 0.1234 0.074 Uiso 1 1 calc R
C81 C -0.304(3) 0.0647(13) 0.1151(7) 0.068(4) Uani 1 1 d .
H81A H -0.3750 0.0443 0.1237 0.082 Uiso 1 1 calc R
H81B H -0.3168 0.0515 0.0917 0.082 Uiso 1 1 calc R
C82 C -0.283(3) 0.1359(12) 0.1260(7) 0.062(4) Uani 1 1 d .
H82A H -0.3552 0.1499 0.1209 0.074 Uiso 1 1 calc R
H82B H -0.2590 0.1498 0.1491 0.074 Uiso 1 1 calc R
C83 C -0.173(3) 0.2267(14) 0.1116(7) 0.068(4) Uani 1 1 d .
H83A H -0.1419 0.2501 0.1335 0.082 Uiso 1 1 calc R
H83B H -0.2495 0.2366 0.1060 0.082 Uiso 1 1 calc R
C84 C -0.084(3) 0.2431(14) 0.0886(7) 0.066(4) Uani 1 1 d .
H84A H -0.1102 0.2156 0.0673 0.080 Uiso 1 1 calc R
H84B H -0.0767 0.2865 0.0871 0.080 Uiso 1 1 calc R
C85 C 0.121(3) 0.2510(14) 0.0820(7) 0.068(4) Uani 1 1 d .
H85A H 0.1280 0.2942 0.0802 0.081 Uiso 1 1 calc R
H85B H 0.1025 0.2236 0.0605 0.081 Uiso 1 1 calc R
C86 C 0.238(2) 0.2441(14) 0.0978(7) 0.064(4) Uani 1 1 d .
H86A H 0.3055 0.2601 0.0868 0.077 Uiso 1 1 calc R
H86B H 0.2518 0.2676 0.1202 0.077 Uiso 1 1 calc R
C87 C 0.337(3) 0.1702(16) 0.1113(8) 0.077(5) Uani 1 1 d .
H87A H 0.4073 0.1904 0.1023 0.092 Uiso 1 1 calc R
H87B H 0.3460 0.1883 0.1343 0.092 Uiso 1 1 calc R
C88 C 0.327(3) 0.1030(15) 0.1049(8) 0.072(4) Uani 1 1 d .
H88A H 0.4020 0.0940 0.1122 0.087 Uiso 1 1 calc R
H88B H 0.3079 0.0844 0.0820 0.087 Uiso 1 1 calc R
C89 C 0.209(2) 0.0123(13) 0.1174(7) 0.063(4) Uani 1 1 d .
H89A H 0.2816 0.0012 0.1252 0.076 Uiso 1 1 calc R
H89B H 0.1918 -0.0068 0.0944 0.076 Uiso 1 1 calc R
C90 C 0.107(2) -0.0127(12) 0.1340(6) 0.054(3) Uani 1 1 d .
H90A H 0.0986 -0.0577 0.1317 0.065 Uiso 1 1 calc R
H90B H 0.1219 0.0078 0.1568 0.065 Uiso 1 1 calc R
C91 C 0.723(2) 0.4456(11) -0.0534(6) 0.047(3) Uani 1 1 d .
H91A H 0.6707 0.4610 -0.0384 0.070 Uiso 1 1 calc R
H91B H 0.7033 0.4540 -0.0740 0.070 Uiso 1 1 calc R
H91C H 0.8059 0.4665 -0.0456 0.070 Uiso 1 1 calc R
C92 C 0.809(2) 0.3343(12) -0.0862(6) 0.049(3) Uani 1 1 d .
H92A H 0.8786 0.3285 -0.0744 0.073 Uiso 1 1 calc R
H92B H 0.8339 0.3662 -0.0979 0.073 Uiso 1 1 calc R
H92C H 0.7695 0.2953 -0.1010 0.073 Uiso 1 1 calc R
C93 C 0.550(2) 0.3234(13) -0.0789(7) 0.061(4) Uani 1 1 d .
H93A H 0.5421 0.2789 -0.0870 0.091 Uiso 1 1 calc R
H93B H 0.5375 0.3425 -0.0965 0.091 Uiso 1 1 calc R
H93C H 0.4913 0.3302 -0.0641 0.091 Uiso 1 1 calc R
C94 C 0.890(2) 0.3070(12) 0.0211(7) 0.061(4) Uani 1 1 d .
H94A H 0.8247 0.2902 0.0322 0.092 Uiso 1 1 calc R
H94B H 0.9616 0.3254 0.0362 0.092 Uiso 1 1 calc R
H94C H 0.9061 0.2737 0.0047 0.092 Uiso 1 1 calc R
C95 C 0.846(3) 0.4369(13) 0.0337(8) 0.077(5) Uani 1 1 d .
H95A H 0.8393 0.4713 0.0241 0.115 Uiso 1 1 calc R
H95B H 0.9197 0.4484 0.0481 0.115 Uiso 1 1 calc R
H95C H 0.7780 0.4273 0.0455 0.115 Uiso 1 1 calc R
C96 C 0.979(2) 0.3931(11) -0.0178(6) 0.046(3) Uani 1 1 d .
H96A H 0.9871 0.3587 -0.0348 0.069 Uiso 1 1 calc R
H96B H 1.0507 0.4060 -0.0027 0.069 Uiso 1 1 calc R
H96C H 0.9686 0.4279 -0.0268 0.069 Uiso 1 1 calc R
C97 C 0.559(2) 0.0782(12) -0.0748(5) 0.046(4) Uani 1 1 d .
H97A H 0.5099 0.0455 -0.0667 0.070 Uiso 1 1 calc R
H97B H 0.6118 0.0605 -0.0889 0.070 Uiso 1 1 calc R
H97C H 0.5073 0.0968 -0.0865 0.070 Uiso 1 1 calc R
C98 C 0.756(2) 0.1043(12) -0.0212(6) 0.046(4) Uani 1 1 d .
H98A H 0.8083 0.1368 -0.0047 0.070 Uiso 1 1 calc R
H98B H 0.8046 0.0862 -0.0367 0.070 Uiso 1 1 calc R
H98C H 0.7128 0.0721 -0.0118 0.070 Uiso 1 1 calc R
C121 C 0.740(3) 0.1953(15) -0.0622(7) 0.076(5) Uani 1 1 d .
H99A H 0.6862 0.2137 -0.0735 0.114 Uiso 1 1 calc R
H99B H 0.7843 0.1733 -0.0774 0.114 Uiso 1 1 calc R
H99C H 0.7951 0.2280 -0.0465 0.114 Uiso 1 1 calc R
C100 C 0.4030(19) 0.0503(11) -0.0154(6) 0.042(3) Uani 1 1 d .
C101 C 0.565(2) 0.1257(12) 0.0441(5) 0.046(3) Uani 1 1 d .
H10G H 0.6366 0.1117 0.0382 0.068 Uiso 1 1 calc R
H10H H 0.5160 0.0959 0.0540 0.068 Uiso 1 1 calc R
H10I H 0.5873 0.1662 0.0590 0.068 Uiso 1 1 calc R
C102 C 0.344(2) 0.1631(12) 0.0195(6) 0.048(3) Uani 1 1 d .
H10J H 0.3677 0.2083 0.0265 0.071 Uiso 1 1 calc R
H10K H 0.3122 0.1457 0.0368 0.071 Uiso 1 1 calc R
H10L H 0.2833 0.1514 0.0013 0.071 Uiso 1 1 calc R
C103 C 0.127(2) 0.2268(12) -0.0289(7) 0.059(4) Uani 1 1 d .
H10M H 0.1418 0.2087 -0.0110 0.089 Uiso 1 1 calc R
H10N H 0.0683 0.1965 -0.0449 0.089 Uiso 1 1 calc R
H10O H 0.0965 0.2638 -0.0216 0.089 Uiso 1 1 calc R
C104 C 0.316(2) 0.1752(11) -0.0659(6) 0.046(3) Uani 1 1 d .
C105 C 0.228(2) 0.2790(12) -0.0813(6) 0.059(4) Uani 1 1 d .
H10S H 0.1942 0.3148 -0.0741 0.088 Uiso 1 1 calc R
H10T H 0.1697 0.2467 -0.0964 0.088 Uiso 1 1 calc R
H10U H 0.2993 0.2914 -0.0916 0.088 Uiso 1 1 calc R
C106 C 0.294(2) 0.4113(12) -0.0258(6) 0.050(3) Uani 1 1 d .
C107 C 0.277(2) 0.3666(12) 0.0365(6) 0.049(3) Uani 1 1 d .
C108 C 0.514(2) 0.4246(12) 0.0160(6) 0.049(3) Uani 1 1 d .
C109 C 1.028(3) 0.4688(11) 0.1183(6) 0.056(4) Uani 1 1 d .
H10D H 0.9950 0.4357 0.0992 0.067 Uiso 1 1 calc R
H10E H 1.1161 0.4773 0.1194 0.067 Uiso 1 1 calc R
C110 C 0.988(2) 0.5244(12) 0.1164(7) 0.062(4) Uani 1 1 d .
H11D H 1.0181 0.5565 0.1361 0.074 Uiso 1 1 calc R
H11E H 1.0216 0.5404 0.0986 0.074 Uiso 1 1 calc R
C111 C 0.817(3) 0.5622(13) 0.1097(7) 0.068(4) Uani 1 1 d .
H11F H 0.8582 0.5837 0.0945 0.082 Uiso 1 1 calc R
H11G H 0.8295 0.5917 0.1305 0.082 Uiso 1 1 calc R
C112 C 0.681(3) 0.5391(13) 0.0982(6) 0.062(4) Uani 1 1 d .
H11H H 0.6484 0.5744 0.0949 0.074 Uiso 1 1 calc R
H11I H 0.6692 0.5083 0.0777 0.074 Uiso 1 1 calc R
C113 C 0.499(3) 0.4800(15) 0.1088(7) 0.068(4) Uani 1 1 d .
H11J H 0.4977 0.4457 0.0904 0.082 Uiso 1 1 calc R
H11K H 0.4557 0.5089 0.1018 0.082 Uiso 1 1 calc R
C114 C 0.437(3) 0.4550(14) 0.1336(7) 0.066(4) Uani 1 1 d .
H11L H 0.4428 0.4884 0.1528 0.080 Uiso 1 1 calc R
H11M H 0.3517 0.4373 0.1260 0.080 Uiso 1 1 calc R
C115 C 0.444(3) 0.3823(13) 0.1648(7) 0.068(4) Uani 1 1 d .
H11N H 0.3571 0.3656 0.1597 0.081 Uiso 1 1 calc R
H11O H 0.4584 0.4139 0.1850 0.081 Uiso 1 1 calc R
C116 C 0.505(2) 0.3309(14) 0.1675(7) 0.064(4) Uani 1 1 d .
H11P H 0.4651 0.3059 0.1815 0.077 Uiso 1 1 calc R
H11Q H 0.5040 0.3035 0.1465 0.077 Uiso 1 1 calc R
C117 C 0.683(2) 0.3200(16) 0.1912(8) 0.077(5) Uani 1 1 d .
H11R H 0.6808 0.2838 0.1737 0.092 Uiso 1 1 calc R
H11S H 0.6432 0.3050 0.2084 0.092 Uiso 1 1 calc R
C118 C 0.810(3) 0.3538(15) 0.2029(7) 0.072(4) Uani 1 1 d .
H11T H 0.8130 0.3940 0.2176 0.087 Uiso 1 1 calc R
H11U H 0.8506 0.3288 0.2139 0.087 Uiso 1 1 calc R
C119 C 0.991(2) 0.3876(13) 0.1828(7) 0.063(4) Uani 1 1 d .
H11V H 1.0280 0.3573 0.1906 0.076 Uiso 1 1 calc R
H11W H 1.0062 0.4262 0.1996 0.076 Uiso 1 1 calc R
C120 C 1.042(2) 0.4006(12) 0.1524(6) 0.054(3) Uani 1 1 d .
H12D H 1.1296 0.4137 0.1558 0.065 Uiso 1 1 calc R
H12E H 1.0189 0.3630 0.1349 0.065 Uiso 1 1 calc R
K1 K 0.8537(4) 0.6410(2) 0.37071(11) 0.0359(5) Uani 1 1 d .
K2 K 0.4565(4) 0.8915(2) 0.38112(11) 0.0359(5) Uani 1 1 d .
K4 K 0.7321(4) 0.4153(2) 0.13417(11) 0.0359(5) Uani 1 1 d .
K3 K 0.0317(4) 0.1321(2) 0.12769(11) 0.0359(5) Uani 1 1 d .
N1 N 0.9258(14) 0.8300(7) 0.5354(4) 0.0292(11) Uani 1 1 d .
N2 N 1.0991(14) 0.7033(7) 0.5362(4) 0.0292(11) Uani 1 1 d .
N3 N 0.7631(14) 0.6569(7) 0.5261(4) 0.0292(11) Uani 1 1 d .
N4 N 0.3338(14) 0.6877(7) 0.2217(4) 0.0292(11) Uani 1 1 d .
N5 N 0.5086(14) 0.8543(7) 0.2199(4) 0.0292(11) Uani 1 1 d .
N6 N 0.1693(14) 0.8174(7) 0.2186(4) 0.0292(11) Uani 1 1 d .
N7 N 0.3863(14) 0.2202(7) 0.2753(4) 0.0292(11) Uani 1 1 d .
N8 N 0.0511(14) 0.1817(7) 0.2677(4) 0.0292(11) Uani 1 1 d .
N9 N 0.2192(14) 0.3555(7) 0.2805(4) 0.0292(11) Uani 1 1 d .
N10 N 0.7149(14) 0.3395(7) -0.0225(4) 0.0292(11) Uani 1 1 d .
N11 N 0.5619(14) 0.1762(7) -0.0147(4) 0.0292(11) Uani 1 1 d .
N12 N 0.3808(14) 0.2981(7) -0.0197(4) 0.0292(11) Uani 1 1 d .
O1 O 0.6065(16) 0.5988(8) 0.3561(4) 0.057(2) Uani 1 1 d .
O2 O 0.7264(17) 0.7036(8) 0.3358(4) 0.059(2) Uani 1 1 d .
O3 O 0.9692(17) 0.7107(8) 0.3292(4) 0.054(2) Uani 1 1 d .
O4 O 1.0960(16) 0.6584(9) 0.3662(4) 0.058(2) Uani 1 1 d .
O5 O 0.9800(16) 0.5444(8) 0.3789(4) 0.057(2) Uani 1 1 d .
O6 O 0.7356(15) 0.5304(8) 0.3846(4) 0.053(2) Uani 1 1 d .
O7 O 0.5510(16) 0.9934(8) 0.3585(4) 0.057(2) Uani 1 1 d .
O8 O 0.3051(17) 0.9761(8) 0.3735(4) 0.059(2) Uani 1 1 d .
O9 O 0.2214(16) 0.8704(8) 0.3998(4) 0.054(2) Uani 1 1 d .
O10 O 0.3955(16) 0.8253(9) 0.4293(4) 0.058(2) Uani 1 1 d .
O11 O 0.6143(16) 0.8281(8) 0.4053(4) 0.057(2) Uani 1 1 d .
O12 O 0.7091(15) 0.9347(8) 0.3833(4) 0.053(2) Uani 1 1 d .
O13 O 0.0010(16) -0.0008(8) 0.1201(4) 0.057(2) Uani 1 1 d .
O14 O -0.2003(17) 0.0490(8) 0.1269(4) 0.059(2) Uani 1 1 d .
O15 O -0.1891(16) 0.1589(8) 0.1089(4) 0.054(2) Uani 1 1 d .
O16 O 0.0291(16) 0.2343(9) 0.1013(4) 0.058(2) Uani 1 1 d .
O17 O 0.2264(15) 0.1790(8) 0.0960(4) 0.057(2) Uani 1 1 d .
O18 O 0.2292(15) 0.0773(8) 0.1223(4) 0.053(2) Uani 1 1 d .
O19 O 0.9916(16) 0.4497(8) 0.1449(4) 0.057(2) Uani 1 1 d .
O20 O 0.8627(17) 0.5123(8) 0.1118(4) 0.059(2) Uani 1 1 d .
O21 O 0.6217(17) 0.5126(8) 0.1204(4) 0.054(2) Uani 1 1 d .
O22 O 0.4905(16) 0.4086(9) 0.1408(4) 0.058(2) Uani 1 1 d .
O23 O 0.6221(16) 0.3607(8) 0.1805(4) 0.057(2) Uani 1 1 d .
O24 O 0.8652(15) 0.3630(8) 0.1741(4) 0.053(2) Uani 1 1 d .
Si1 Si 1.0273(6) 0.8822(3) 0.52120(16) 0.0385(8) Uani 1 1 d .
Si2 Si 0.8234(5) 0.8583(3) 0.56072(16) 0.0346(7) Uani 1 1 d .
Si3 Si 1.1991(6) 0.7418(3) 0.56873(15) 0.0404(8) Uani 1 1 d .
Si4 Si 1.1324(5) 0.6361(3) 0.51194(14) 0.0309(7) Uani 1 1 d .
Si5 Si 0.6403(5) 0.6271(3) 0.49663(16) 0.0375(8) Uani 1 1 d .
Si6 Si 0.7597(5) 0.6316(3) 0.56057(15) 0.0346(7) Uani 1 1 d .
Si7 Si 0.2329(6) 0.6435(3) 0.23976(16) 0.0385(8) Uani 1 1 d .
Si8 Si 0.4276(5) 0.6522(3) 0.19790(16) 0.0346(7) Uani 1 1 d .
Si9 Si 0.4992(6) 0.8660(3) 0.18131(15) 0.0404(8) Uani 1 1 d .
Si10 Si 0.6350(5) 0.8909(3) 0.24548(14) 0.0309(7) Uani 1 1 d .
Si11 Si 0.0624(5) 0.7755(3) 0.18756(16) 0.0375(8) Uani 1 1 d .
Si12 Si 0.1503(5) 0.8891(3) 0.23975(15) 0.0346(7) Uani 1 1 d .
Si13 Si 0.4903(6) 0.2574(3) 0.30802(16) 0.0385(8) Uani 1 1 d .
Si14 Si 0.4122(5) 0.1562(3) 0.24881(16) 0.0346(7) Uani 1 1 d .
Si15 Si 0.0495(6) 0.1603(3) 0.30320(15) 0.0404(8) Uani 1 1 d .
Si16 Si -0.0717(5) 0.1519(3) 0.23902(14) 0.0309(7) Uani 1 1 d .
Si17 Si 0.3316(5) 0.4076(3) 0.26585(16) 0.0375(8) Uani 1 1 d .
Si18 Si 0.1270(5) 0.3881(3) 0.30389(15) 0.0346(7) Uani 1 1 d .
Si19 Si 0.7032(6) 0.3591(3) -0.05796(16) 0.0385(8) Uani 1 1 d .
Si20 Si 0.8491(5) 0.3681(3) 0.00239(16) 0.0346(7) Uani 1 1 d .
Si21 Si 0.6486(6) 0.1384(3) -0.04140(15) 0.0404(8) Uani 1 1 d .
Si22 Si 0.4778(5) 0.1320(3) 0.00775(14) 0.0309(7) Uani 1 1 d .
Si23 Si 0.2696(5) 0.2483(3) -0.04656(16) 0.0375(8) Uani 1 1 d .
Si24 Si 0.3654(5) 0.3704(3) 0.00089(15) 0.0346(7) Uani 1 1 d .
Te1A Te 0.92199(17) 0.71698(11) 0.45077(4) 0.0516(6) Uani 0.9005(19) 1 d P
Te2 Te 0.37963(13) 0.81639(6) 0.30219(3) 0.0281(3) Uani 1 1 d .
Te3 Te 0.19595(11) 0.24700(6) 0.19474(3) 0.0243(3) Uani 1 1 d .
Te4A Te 0.59753(12) 0.30952(7) 0.06379(3) 0.0235(3) Uani 0.9005(19) 1 d P
U1A U 0.92834(9) 0.72705(6) 0.51870(2) 0.0365(3) Uani 0.9005(19) 1 d P
U1B U 0.9485(9) 0.7447(6) 0.5072(2) 0.0365(3) Uani 0.0995(19) 1 d P
U2 U 0.34300(6) 0.79253(3) 0.234365(16) 0.01708(16) Uani 1 1 d .
U4A U 0.56204(8) 0.27749(5) -0.00433(2) 0.0171(2) Uani 0.9005(19) 1 d P
C53 C 0.203(3) 0.8508(15) 0.4286(7) 0.068(4) Uani 1 1 d .
H53A H 0.1173 0.8330 0.4293 0.082 Uiso 1 1 calc R
H53B H 0.2311 0.8858 0.4472 0.082 Uiso 1 1 calc R
O101 O 0.5000 0.0000 0.5000 0.16(2) Uiso 1 2 d S
O100 O 0.803(3) 0.5508(14) 0.2455(7) 0.132(10) Uiso 1 1 d D
C132 C 0.770(4) 0.5061(19) 0.2642(10) 0.137(17) Uiso 1 1 d D
C131 C 0.788(4) 0.524(2) 0.2118(8) 0.142(18) Uiso 1 1 d D
O102 O 0.0000 0.0000 0.0000 0.088(10) Uiso 1 2 d SD
C133 C 0.796(5) 0.540(3) 0.2993(11) 0.17(2) Uiso 1 1 d D
C134 C -0.052(4) 0.073(2) 0.0491(10) 0.134(16) Uiso 1 1 d D
C99B C 0.024(4) 0.0597(11) 0.0221(9) 0.052(13) Uiso 0.50 1 d PD
C130 C 0.817(5) 0.579(2) 0.1962(12) 0.150(19) Uiso 1 1 d D
C136 C 0.541(5) 0.019(3) 0.4480(14) 0.153(19) Uiso 1 1 d .
C135 C 0.521(7) 0.019(4) 0.480(2) 0.23(3) Uiso 1 1 d .
U4B U 0.5321(8) 0.2568(5) -0.0138(2) 0.0171(2) Uani 0.0995(19) 1 d P
Te4B Te 0.5668(11) 0.2659(7) 0.0546(3) 0.0235(3) Uani 0.0995(19) 1 d P
Te1B Te 0.9380(16) 0.7510(11) 0.4418(4) 0.0516(6) Uani 0.0995(19) 1 d P
U3 U 0.21743(6) 0.25311(3) 0.261566(17) 0.02026(17) Uani 1 1 d .

loop_
_atom_site_aniso_label
_atom_site_aniso_U_11
_atom_site_aniso_U_22
_atom_site_aniso_U_33
_atom_site_aniso_U_23
_atom_site_aniso_U_13
_atom_site_aniso_U_12
C1 0.043(7) 0.059(8) 0.043(7) 0.022(6) 0.008(6) 0.011(6)
C2 0.053(8) 0.049(8) 0.042(7) 0.015(6) -0.006(6) 0.007(6)
C3 0.052(9) 0.064(9) 0.066(10) 0.022(8) -0.004(7) 0.010(7)
C4 0.052(8) 0.067(9) 0.068(9) 0.005(8) -0.012(7) 0.038(7)
C5 0.076(11) 0.050(9) 0.093(12) -0.003(8) 0.045(9) 0.003(8)
C6 0.047(7) 0.037(7) 0.052(8) 0.004(6) 0.005(6) 0.012(6)
C7 0.106(15) 0.091(14) 0.026(8) 0.006(9) 0.003(9) 0.016(12)
C8 0.073(13) 0.15(2) 0.049(11) 0.039(12) 0.002(10) 0.009(13)
C9 0.074(11) 0.107(13) 0.066(10) 0.042(10) 0.023(8) 0.039(10)
C10 0.030(6) 0.044(7) 0.051(8) 0.013(6) -0.002(5) 0.009(5)
C11 0.037(7) 0.065(8) 0.043(7) 0.020(6) 0.007(5) 0.021(6)
C12 0.051(8) 0.054(8) 0.046(7) 0.007(6) 0.008(6) 0.034(6)
C13 0.040(8) 0.050(8) 0.082(10) 0.005(7) -0.003(7) 0.012(6)
C14 0.041(7) 0.046(7) 0.050(8) 0.011(6) 0.006(6) 0.009(6)
C15 0.039(7) 0.050(8) 0.077(10) 0.002(7) -0.014(7) 0.006(6)
C16 0.035(7) 0.058(8) 0.061(9) 0.013(7) 0.008(6) 0.017(6)
C17 0.037(7) 0.061(9) 0.048(8) 0.010(6) 0.004(6) 0.010(6)
C18 0.046(7) 0.056(8) 0.042(7) 0.006(6) -0.001(6) 0.012(6)
C19 0.081(10) 0.034(7) 0.049(8) -0.001(6) 0.006(7) 0.015(7)
C20 0.056(9) 0.050(8) 0.076(10) 0.006(7) -0.007(8) 0.017(7)
C21 0.078(11) 0.057(9) 0.073(10) 0.026(8) -0.011(8) 0.016(8)
C22 0.082(11) 0.056(9) 0.051(9) 0.019(7) 0.004(8) 0.019(8)
C23 0.077(11) 0.082(11) 0.057(9) 0.024(8) 0.016(8) 0.032(9)
C24 0.081(11) 0.074(10) 0.056(9) 0.026(8) 0.022(8) 0.031(9)
C25 0.076(11) 0.064(10) 0.079(11) 0.029(8) 0.031(9) 0.028(8)
C26 0.049(9) 0.077(11) 0.073(10) 0.030(9) 0.010(7) 0.015(8)
C27 0.050(9) 0.103(13) 0.084(12) 0.043(10) 0.012(8) 0.011(9)
C28 0.060(10) 0.088(12) 0.082(11) 0.041(10) 0.019(8) 0.020(9)
C29 0.053(9) 0.059(9) 0.075(10) 0.011(8) 0.009(8) 0.013(7)
C30 0.046(8) 0.054(8) 0.061(9) 0.011(7) -0.002(7) 0.011(6)
C31 0.043(7) 0.059(8) 0.043(7) 0.022(6) 0.008(6) 0.011(6)
C32 0.053(8) 0.049(8) 0.042(7) 0.015(6) -0.006(6) 0.007(6)
C33 0.052(9) 0.064(9) 0.066(10) 0.022(8) -0.004(7) 0.010(7)
C34 0.052(8) 0.067(9) 0.068(9) 0.005(8) -0.012(7) 0.038(7)
C35 0.076(11) 0.050(9) 0.093(12) -0.003(8) 0.045(9) 0.003(8)
C36 0.047(7) 0.037(7) 0.052(8) 0.004(6) 0.005(6) 0.012(6)
C37 0.106(15) 0.091(14) 0.026(8) 0.006(9) 0.003(9) 0.016(12)
C38 0.073(13) 0.15(2) 0.049(11) 0.039(12) 0.002(10) 0.009(13)
C39 0.074(11) 0.107(13) 0.066(10) 0.042(10) 0.023(8) 0.039(10)
C40 0.030(6) 0.044(7) 0.051(8) 0.013(6) -0.002(5) 0.009(5)
C41 0.037(7) 0.065(8) 0.043(7) 0.020(6) 0.007(5) 0.021(6)
C42 0.051(8) 0.054(8) 0.046(7) 0.007(6) 0.008(6) 0.034(6)
C43 0.040(8) 0.050(8) 0.082(10) 0.005(7) -0.003(7) 0.012(6)
C44 0.041(7) 0.046(7) 0.050(8) 0.011(6) 0.006(6) 0.009(6)
C45 0.039(7) 0.050(8) 0.077(10) 0.002(7) -0.014(7) 0.006(6)
C46 0.035(7) 0.058(8) 0.061(9) 0.013(7) 0.008(6) 0.017(6)
C47 0.037(7) 0.061(9) 0.048(8) 0.010(6) 0.004(6) 0.010(6)
C48 0.046(7) 0.056(8) 0.042(7) 0.006(6) -0.001(6) 0.012(6)
C49 0.081(10) 0.034(7) 0.049(8) -0.001(6) 0.006(7) 0.015(7)
C50 0.056(9) 0.050(8) 0.076(10) 0.006(7) -0.007(8) 0.017(7)
C51 0.078(11) 0.057(9) 0.073(10) 0.026(8) -0.011(8) 0.016(8)
C52 0.082(11) 0.056(9) 0.051(9) 0.019(7) 0.004(8) 0.019(8)
C54 0.081(11) 0.074(10) 0.056(9) 0.026(8) 0.022(8) 0.031(9)
C55 0.076(11) 0.064(10) 0.079(11) 0.029(8) 0.031(9) 0.028(8)
C56 0.049(9) 0.077(11) 0.073(10) 0.030(9) 0.010(7) 0.015(8)
C57 0.050(9) 0.103(13) 0.084(12) 0.043(10) 0.012(8) 0.011(9)
C58 0.060(10) 0.088(12) 0.082(11) 0.041(10) 0.019(8) 0.020(9)
C59 0.053(9) 0.059(9) 0.075(10) 0.011(8) 0.009(8) 0.013(7)
C60 0.046(8) 0.054(8) 0.061(9) 0.011(7) -0.002(7) 0.011(6)
C61 0.043(7) 0.059(8) 0.043(7) 0.022(6) 0.008(6) 0.011(6)
C62 0.053(8) 0.049(8) 0.042(7) 0.015(6) -0.006(6) 0.007(6)
C63 0.052(9) 0.064(9) 0.066(10) 0.022(8) -0.004(7) 0.010(7)
C64 0.052(8) 0.067(9) 0.068(9) 0.005(8) -0.012(7) 0.038(7)
C65 0.076(11) 0.050(9) 0.093(12) -0.003(8) 0.045(9) 0.003(8)
C66 0.047(7) 0.037(7) 0.052(8) 0.004(6) 0.005(6) 0.012(6)
C67 0.106(15) 0.091(14) 0.026(8) 0.006(9) 0.003(9) 0.016(12)
C68 0.073(13) 0.15(2) 0.049(11) 0.039(12) 0.002(10) 0.009(13)
C69 0.074(11) 0.107(13) 0.066(10) 0.042(10) 0.023(8) 0.039(10)
C70 0.030(6) 0.044(7) 0.051(8) 0.013(6) -0.002(5) 0.009(5)
C71 0.037(7) 0.065(8) 0.043(7) 0.020(6) 0.007(5) 0.021(6)
C72 0.051(8) 0.054(8) 0.046(7) 0.007(6) 0.008(6) 0.034(6)
C73 0.040(8) 0.050(8) 0.082(10) 0.005(7) -0.003(7) 0.012(6)
C74 0.041(7) 0.046(7) 0.050(8) 0.011(6) 0.006(6) 0.009(6)
C75 0.039(7) 0.050(8) 0.077(10) 0.002(7) -0.014(7) 0.006(6)
C76 0.035(7) 0.058(8) 0.061(9) 0.013(7) 0.008(6) 0.017(6)
C77 0.037(7) 0.061(9) 0.048(8) 0.010(6) 0.004(6) 0.010(6)
C78 0.046(7) 0.056(8) 0.042(7) 0.006(6) -0.001(6) 0.012(6)
C79 0.081(10) 0.034(7) 0.049(8) -0.001(6) 0.006(7) 0.015(7)
C80 0.056(9) 0.050(8) 0.076(10) 0.006(7) -0.007(8) 0.017(7)
C81 0.078(11) 0.057(9) 0.073(10) 0.026(8) -0.011(8) 0.016(8)
C82 0.082(11) 0.056(9) 0.051(9) 0.019(7) 0.004(8) 0.019(8)
C83 0.077(11) 0.082(11) 0.057(9) 0.024(8) 0.016(8) 0.032(9)
C84 0.081(11) 0.074(10) 0.056(9) 0.026(8) 0.022(8) 0.031(9)
C85 0.076(11) 0.064(10) 0.079(11) 0.029(8) 0.031(9) 0.028(8)
C86 0.049(9) 0.077(11) 0.073(10) 0.030(9) 0.010(7) 0.015(8)
C87 0.050(9) 0.103(13) 0.084(12) 0.043(10) 0.012(8) 0.011(9)
C88 0.060(10) 0.088(12) 0.082(11) 0.041(10) 0.019(8) 0.020(9)
C89 0.053(9) 0.059(9) 0.075(10) 0.011(8) 0.009(8) 0.013(7)
C90 0.046(8) 0.054(8) 0.061(9) 0.011(7) -0.002(7) 0.011(6)
C91 0.043(7) 0.059(8) 0.043(7) 0.022(6) 0.008(6) 0.011(6)
C92 0.053(8) 0.049(8) 0.042(7) 0.015(6) -0.006(6) 0.007(6)
C93 0.052(9) 0.064(9) 0.066(10) 0.022(8) -0.004(7) 0.010(7)
C94 0.052(8) 0.067(9) 0.068(9) 0.005(8) -0.012(7) 0.038(7)
C95 0.076(11) 0.050(9) 0.093(12) -0.003(8) 0.045(9) 0.003(8)
C96 0.047(7) 0.037(7) 0.052(8) 0.004(6) 0.005(6) 0.012(6)
C97 0.032(9) 0.062(12) 0.044(10) 0.000(9) 0.004(8) 0.023(8)
C98 0.032(9) 0.062(12) 0.044(10) 0.000(9) 0.004(8) 0.023(8)
C121 0.074(11) 0.107(13) 0.066(10) 0.042(10) 0.023(8) 0.039(10)
C100 0.030(6) 0.044(7) 0.051(8) 0.013(6) -0.002(5) 0.009(5)
C101 0.037(7) 0.065(8) 0.043(7) 0.020(6) 0.007(5) 0.021(6)
C102 0.051(8) 0.054(8) 0.046(7) 0.007(6) 0.008(6) 0.034(6)
C103 0.040(8) 0.050(8) 0.082(10) 0.005(7) -0.003(7) 0.012(6)
C104 0.041(7) 0.046(7) 0.050(8) 0.011(6) 0.006(6) 0.009(6)
C105 0.039(7) 0.050(8) 0.077(10) 0.002(7) -0.014(7) 0.006(6)
C106 0.035(7) 0.058(8) 0.061(9) 0.013(7) 0.008(6) 0.017(6)
C107 0.037(7) 0.061(9) 0.048(8) 0.010(6) 0.004(6) 0.010(6)
C108 0.046(7) 0.056(8) 0.042(7) 0.006(6) -0.001(6) 0.012(6)
C109 0.081(10) 0.034(7) 0.049(8) -0.001(6) 0.006(7) 0.015(7)
C110 0.056(9) 0.050(8) 0.076(10) 0.006(7) -0.007(8) 0.017(7)
C111 0.078(11) 0.057(9) 0.073(10) 0.026(8) -0.011(8) 0.016(8)
C112 0.082(11) 0.056(9) 0.051(9) 0.019(7) 0.004(8) 0.019(8)
C113 0.077(11) 0.082(11) 0.057(9) 0.024(8) 0.016(8) 0.032(9)
C114 0.081(11) 0.074(10) 0.056(9) 0.026(8) 0.022(8) 0.031(9)
C115 0.076(11) 0.064(10) 0.079(11) 0.029(8) 0.031(9) 0.028(8)
C116 0.049(9) 0.077(11) 0.073(10) 0.030(9) 0.010(7) 0.015(8)
C117 0.050(9) 0.103(13) 0.084(12) 0.043(10) 0.012(8) 0.011(9)
C118 0.060(10) 0.088(12) 0.082(11) 0.041(10) 0.019(8) 0.020(9)
C119 0.053(9) 0.059(9) 0.075(10) 0.011(8) 0.009(8) 0.013(7)
C120 0.046(8) 0.054(8) 0.061(9) 0.011(7) -0.002(7) 0.011(6)
K1 0.0399(14) 0.0406(14) 0.0278(12) 0.0092(10) -0.0019(10) 0.0106(11)
K2 0.0399(14) 0.0406(14) 0.0278(12) 0.0092(10) -0.0019(10) 0.0106(11)
K4 0.0399(14) 0.0406(14) 0.0278(12) 0.0092(10) -0.0019(10) 0.0106(11)
K3 0.0399(14) 0.0406(14) 0.0278(12) 0.0092(10) -0.0019(10) 0.0106(11)
N1 0.028(3) 0.021(2) 0.037(3) 0.004(2) -0.001(2) 0.0064(19)
N2 0.028(3) 0.021(2) 0.037(3) 0.004(2) -0.001(2) 0.0064(19)
N3 0.028(3) 0.021(2) 0.037(3) 0.004(2) -0.001(2) 0.0064(19)
N4 0.028(3) 0.021(2) 0.037(3) 0.004(2) -0.001(2) 0.0064(19)
N5 0.028(3) 0.021(2) 0.037(3) 0.004(2) -0.001(2) 0.0064(19)
N6 0.028(3) 0.021(2) 0.037(3) 0.004(2) -0.001(2) 0.0064(19)
N7 0.028(3) 0.021(2) 0.037(3) 0.004(2) -0.001(2) 0.0064(19)
N8 0.028(3) 0.021(2) 0.037(3) 0.004(2) -0.001(2) 0.0064(19)
N9 0.028(3) 0.021(2) 0.037(3) 0.004(2) -0.001(2) 0.0064(19)
N10 0.028(3) 0.021(2) 0.037(3) 0.004(2) -0.001(2) 0.0064(19)
N11 0.028(3) 0.021(2) 0.037(3) 0.004(2) -0.001(2) 0.0064(19)
N12 0.028(3) 0.021(2) 0.037(3) 0.004(2) -0.001(2) 0.0064(19)
O1 0.060(6) 0.057(6) 0.050(5) 0.005(4) -0.004(5) 0.016(5)
O2 0.072(7) 0.053(6) 0.049(6) 0.008(4) -0.006(5) 0.017(5)
O3 0.075(7) 0.048(5) 0.040(5) 0.010(4) -0.001(5) 0.018(5)
O4 0.057(6) 0.075(7) 0.052(6) 0.020(5) 0.015(5) 0.027(5)
O5 0.054(6) 0.060(6) 0.066(6) 0.028(5) 0.009(5) 0.019(5)
O6 0.050(5) 0.053(6) 0.055(6) 0.012(4) 0.004(4) 0.011(4)
O7 0.060(6) 0.057(6) 0.050(5) 0.005(4) -0.004(5) 0.016(5)
O8 0.072(7) 0.053(6) 0.049(6) 0.008(4) -0.006(5) 0.017(5)
O9 0.075(7) 0.048(5) 0.040(5) 0.010(4) -0.001(5) 0.018(5)
O10 0.057(6) 0.075(7) 0.052(6) 0.020(5) 0.015(5) 0.027(5)
O11 0.054(6) 0.060(6) 0.066(6) 0.028(5) 0.009(5) 0.019(5)
O12 0.050(5) 0.053(6) 0.055(6) 0.012(4) 0.004(4) 0.011(4)
O13 0.060(6) 0.057(6) 0.050(5) 0.005(4) -0.004(5) 0.016(5)
O14 0.072(7) 0.053(6) 0.049(6) 0.008(4) -0.006(5) 0.017(5)
O15 0.075(7) 0.048(5) 0.040(5) 0.010(4) -0.001(5) 0.018(5)
O16 0.057(6) 0.075(7) 0.052(6) 0.020(5) 0.015(5) 0.027(5)
O17 0.054(6) 0.060(6) 0.066(6) 0.028(5) 0.009(5) 0.019(5)
O18 0.050(5) 0.053(6) 0.055(6) 0.012(4) 0.004(4) 0.011(4)
O19 0.060(6) 0.057(6) 0.050(5) 0.005(4) -0.004(5) 0.016(5)
O20 0.072(7) 0.053(6) 0.049(6) 0.008(4) -0.006(5) 0.017(5)
O21 0.075(7) 0.048(5) 0.040(5) 0.010(4) -0.001(5) 0.018(5)
O22 0.057(6) 0.075(7) 0.052(6) 0.020(5) 0.015(5) 0.027(5)
O23 0.054(6) 0.060(6) 0.066(6) 0.028(5) 0.009(5) 0.019(5)
O24 0.050(5) 0.053(6) 0.055(6) 0.012(4) 0.004(4) 0.011(4)
Si1 0.0335(17) 0.0402(18) 0.0410(19) 0.0125(15) -0.0048(14) 0.0059(14)
Si2 0.0262(16) 0.0258(16) 0.050(2) 0.0036(14) 0.0015(14) 0.0079(13)
Si3 0.0349(18) 0.055(2) 0.0292(17) 0.0137(15) 0.0048(14) 0.0022(15)
Si4 0.0242(15) 0.0405(17) 0.0336(17) 0.0139(14) 0.0053(12) 0.0137(13)
Si5 0.0307(17) 0.0343(17) 0.0455(19) 0.0024(14) -0.0097(14) 0.0138(14)
Si6 0.0305(16) 0.0376(17) 0.0346(17) 0.0037(14) 0.0006(13) 0.0111(13)
Si7 0.0335(17) 0.0402(18) 0.0410(19) 0.0125(15) -0.0048(14) 0.0059(14)
Si8 0.0262(16) 0.0258(16) 0.050(2) 0.0036(14) 0.0015(14) 0.0079(13)
Si9 0.0349(18) 0.055(2) 0.0292(17) 0.0137(15) 0.0048(14) 0.0022(15)
Si10 0.0242(15) 0.0405(17) 0.0336(17) 0.0139(14) 0.0053(12) 0.0137(13)
Si11 0.0307(17) 0.0343(17) 0.0455(19) 0.0024(14) -0.0097(14) 0.0138(14)
Si12 0.0305(16) 0.0376(17) 0.0346(17) 0.0037(14) 0.0006(13) 0.0111(13)
Si13 0.0335(17) 0.0402(18) 0.0410(19) 0.0125(15) -0.0048(14) 0.0059(14)
Si14 0.0262(16) 0.0258(16) 0.050(2) 0.0036(14) 0.0015(14) 0.0079(13)
Si15 0.0349(18) 0.055(2) 0.0292(17) 0.0137(15) 0.0048(14) 0.0022(15)
Si16 0.0242(15) 0.0405(17) 0.0336(17) 0.0139(14) 0.0053(12) 0.0137(13)
Si17 0.0307(17) 0.0343(17) 0.0455(19) 0.0024(14) -0.0097(14) 0.0138(14)
Si18 0.0305(16) 0.0376(17) 0.0346(17) 0.0037(14) 0.0006(13) 0.0111(13)
Si19 0.0335(17) 0.0402(18) 0.0410(19) 0.0125(15) -0.0048(14) 0.0059(14)
Si20 0.0262(16) 0.0258(16) 0.050(2) 0.0036(14) 0.0015(14) 0.0079(13)
Si21 0.0349(18) 0.055(2) 0.0292(17) 0.0137(15) 0.0048(14) 0.0022(15)
Si22 0.0242(15) 0.0405(17) 0.0336(17) 0.0139(14) 0.0053(12) 0.0137(13)
Si23 0.0307(17) 0.0343(17) 0.0455(19) 0.0024(14) -0.0097(14) 0.0138(14)
Si24 0.0305(16) 0.0376(17) 0.0346(17) 0.0037(14) 0.0006(13) 0.0111(13)
Te1A 0.0531(11) 0.1006(17) 0.0176(9) 0.0179(9) 0.0107(8) 0.0473(12)
Te2 0.0428(8) 0.0184(6) 0.0186(7) 0.0085(5) -0.0069(6) -0.0046(6)
Te3 0.0216(7) 0.0211(7) 0.0284(7) 0.0081(5) 0.0068(5) -0.0025(5)
Te4A 0.0158(7) 0.0356(9) 0.0158(7) -0.0021(6) 0.0036(5) 0.0066(6)
U1A 0.0278(5) 0.0753(8) 0.0148(5) 0.0092(5) 0.0055(4) 0.0306(5)
U1B 0.0278(5) 0.0753(8) 0.0148(5) 0.0092(5) 0.0055(4) 0.0306(5)
U2 0.0278(4) 0.0041(3) 0.0178(4) 0.0036(3) -0.0075(3) 0.0018(3)
U4A 0.0080(4) 0.0274(5) 0.0126(5) -0.0018(4) 0.0021(3) 0.0032(4)
C53 0.077(11) 0.082(11) 0.057(9) 0.024(8) 0.016(8) 0.032(9)
U4B 0.0080(4) 0.0274(5) 0.0126(5) -0.0018(4) 0.0021(3) 0.0032(4)
Te4B 0.0158(7) 0.0356(9) 0.0158(7) -0.0021(6) 0.0036(5) 0.0066(6)
Te1B 0.0531(11) 0.1006(17) 0.0176(9) 0.0179(9) 0.0107(8) 0.0473(12)
U3 0.0157(4) 0.0127(3) 0.0320(4) 0.0042(3) -0.0008(3) 0.0044(3)

loop_
_atom_type_symbol
_atom_type_description
_atom_type_scat_dispersion_real
_atom_type_scat_dispersion_imag
_atom_type_scat_source
C C 0.0033 0.0016 'International Tables Vol C Tables 4.2.6.8 and 6.1.1.4'
H H 0.0000 0.0000 'International Tables Vol C Tables 4.2.6.8 and 6.1.1.4'
N N 0.0061 0.0033 'International Tables Vol C Tables 4.2.6.8 and 6.1.1.4'
O O 0.0106 0.0060 'International Tables Vol C Tables 4.2.6.8 and 6.1.1.4'
Si Si 0.0817 0.0704 'International Tables Vol C Tables 4.2.6.8 and 6.1.1.4'
K K 0.2009 0.2494 'International Tables Vol C Tables 4.2.6.8 and 6.1.1.4'
Te Te -0.5308 1.6751 'International Tables Vol C Tables 4.2.6.8 and 6.1.1.4'
U U -9.6767 9.6646 'International Tables Vol C Tables 4.2.6.8 and 6.1.1.4'

loop_
_geom_angle_atom_site_label_1
_geom_angle_atom_site_label_2
_geom_angle_atom_site_label_3
_geom_angle
_geom_angle_site_symmetry_1
_geom_angle_site_symmetry_3
O102 C99A C134 121(3) . .
C20 C19 O1 109(2) . .
C19 C20 O2 112(2) . .
O2 C21 C22 109(2) . .
C21 C22 O3 109(2) . .
O3 C23 C24 105(2) . .
O4 C24 C23 108(2) . .
O4 C25 C26 108(2) . .
O5 C26 C25 106(2) . .
O5 C27 C28 107(2) . .
O6 C28 C27 106(3) . .
O6 C29 C30 106(2) . .
O1 C30 C29 112(2) . .
O7 C49 C50 111(2) . .
O8 C50 C49 116(2) . .
O8 C50 K2 53.3(12) . .
C49 C50 K2 83.8(15) . .
O8 C51 C52 111(2) . .
O9 C52 C51 110(2) . .
O10 C54 C53 113(3) . .
O10 C55 C56 109(2) . .
O11 C56 C55 114(2) . .
O11 C57 C58 108(2) . .
O12 C58 C57 104(2) . .
O12 C59 C60 107(2) . .
O7 C60 C59 110(2) . .
O13 C79 C80 109(2) . .
O14 C80 C79 108(2) . .
O14 C81 C82 106(2) . .
O15 C82 C81 104(2) . .
O15 C83 C84 106(2) . .
O16 C84 C83 106(2) . .
O16 C85 C86 108(2) . .
O17 C86 C85 107(2) . .
C88 C87 O17 106(3) . .
C87 C88 O18 107(2) . .
O18 C89 C90 111(2) . .
O13 C90 C89 108(2) . .
O19 C109 C110 110(2) . .
O20 C110 C109 111(2) . .
O20 C111 C112 109(2) . .
O21 C112 C111 110(2) . .
O21 C113 C114 112(2) . .
O22 C114 C113 109(2) . .
O22 C115 C116 108(2) . .
O23 C116 C115 105(2) . .
O23 C117 C118 109(3) . .
O24 C118 C117 105(2) . .
O24 C119 C120 105(2) . .
O19 C120 C119 106(2) . .
O4 K1 O6 117.8(5) . .
O4 K1 O1 161.7(5) . .
O6 K1 O1 59.7(5) . .
O4 K1 O2 116.9(6) . .
O6 K1 O2 119.6(6) . .
O1 K1 O2 60.3(6) . .
O4 K1 O3 57.9(5) . .
O6 K1 O3 152.5(5) . .
O1 K1 O3 114.9(5) . .
O2 K1 O3 59.2(5) . .
O4 K1 O5 59.4(5) . .
O6 K1 O5 58.4(5) . .
O1 K1 O5 114.6(5) . .
O2 K1 O5 155.2(5) . .
O3 K1 O5 109.9(5) . .
O4 K1 Te1B 84.7(5) . .
O6 K1 Te1B 107.6(5) . .
O1 K1 Te1B 113.6(5) . .
O2 K1 Te1B 101.0(5) . .
O3 K1 Te1B 99.2(5) . .
O5 K1 Te1B 102.9(5) . .
O4 K1 Te1A 88.1(4) . .
O6 K1 Te1A 92.8(4) . .
O1 K1 Te1A 109.9(4) . .
O2 K1 Te1A 112.7(4) . .
O3 K1 Te1A 113.4(4) . .
O5 K1 Te1A 92.0(4) . .
Te1B K1 Te1A 15.3(4) . .
O7 K2 O11 118.5(6) . .
O7 K2 O9 121.9(5) . .
O11 K2 O9 116.5(5) . .
O7 K2 O12 59.2(5) . .
O11 K2 O12 59.4(5) . .
O9 K2 O12 161.4(5) . .
O7 K2 O10 155.1(6) . .
O11 K2 O10 58.5(5) . .
O9 K2 O10 58.7(5) . .
O12 K2 O10 111.7(5) . .
O7 K2 O8 62.0(5) . .
O11 K2 O8 164.7(5) . .
O9 K2 O8 60.0(5) . .
O12 K2 O8 118.5(5) . .
O10 K2 O8 113.8(5) . .
O7 K2 Te2 85.1(4) . .
O11 K2 Te2 105.7(4) . .
O9 K2 Te2 97.0(4) . .
O12 K2 Te2 101.6(4) . .
O10 K2 Te2 119.8(4) . .
O8 K2 Te2 89.6(4) . .
O7 K2 C50 43.6(6) . .
O11 K2 C50 162.0(6) . .
O9 K2 C50 80.0(6) . .
O12 K2 C50 102.7(6) . .
O10 K2 C50 135.7(6) . .
O8 K2 C50 21.9(6) . .
Te2 K2 C50 77.5(5) . .
O20 K4 O22 119.4(6) . .
O20 K4 O23 154.6(5) . .
O22 K4 O23 59.1(5) . .
O20 K4 O24 115.8(5) . .
O22 K4 O24 119.0(5) . .
O23 K4 O24 60.0(5) . .
O20 K4 O19 58.7(5) . .
O22 K4 O19 163.0(5) . .
O23 K4 O19 114.3(5) . .
O24 K4 O19 57.5(5) . .
O20 K4 O21 59.5(5) . .
O22 K4 O21 60.0(5) . .
O23 K4 O21 111.9(5) . .
O24 K4 O21 153.5(5) . .
O19 K4 O21 114.6(5) . .
O20 K4 Te4A 102.0(4) . .
O22 K4 Te4A 78.6(4) . .
O23 K4 Te4A 102.3(4) . .
O24 K4 Te4A 113.1(4) . .
O19 K4 Te4A 118.4(4) . .
O21 K4 Te4A 93.0(3) . .
O16 K3 O18 119.1(5) . .
O16 K3 O17 60.0(5) . .
O18 K3 O17 59.1(5) . .
O16 K3 O15 59.6(5) . .
O18 K3 O15 157.9(5) . .
O17 K3 O15 114.8(5) . .
O16 K3 O13 150.0(5) . .
O18 K3 O13 59.3(5) . .
O17 K3 O13 110.1(5) . .
O15 K3 O13 109.7(5) . .
O16 K3 O14 115.8(5) . .
O18 K3 O14 116.7(5) . .
O17 K3 O14 150.7(5) . .
O15 K3 O14 56.7(5) . .
O13 K3 O14 57.4(5) . .
O16 K3 Te3 84.0(4) . .
O18 K3 Te3 88.9(4) . .
O17 K3 Te3 83.1(4) . .
O15 K3 Te3 112.1(4) . .
O13 K3 Te3 124.6(4) . .
O14 K3 Te3 126.2(4) . .
Si1 N1 Si2 118.8(9) . .
Si1 N1 U1B 100.3(9) . .
Si2 N1 U1B 139.5(10) . .
Si1 N1 U1A 116.8(8) . .
Si2 N1 U1A 124.4(9) . .
U1B N1 U1A 18.4(3) . .
Si3 N2 Si4 116.7(9) . .
Si3 N2 U1A 128.8(8) . .
Si4 N2 U1A 114.5(8) . .
Si3 N2 U1B 128.3(8) . .
Si4 N2 U1B 111.8(8) . .
U1A N2 U1B 16.2(3) . .
Si6 N3 Si5 119.0(10) . .
Si6 N3 U1A 119.6(8) . .
Si5 N3 U1A 121.4(9) . .
Si6 N3 U1B 129.0(8) . .
Si5 N3 U1B 111.9(8) . .
U1A N3 U1B 9.4(2) . .
Si7 N4 Si8 119.1(9) . .
Si7 N4 U2 115.8(8) . .
Si8 N4 U2 124.9(9) . .
Si10 N5 Si9 119.4(10) . .
Si10 N5 U2 123.2(9) . .
Si9 N5 U2 117.4(8) . .
Si11 N6 Si12 118.0(9) . .
Si11 N6 U2 127.4(8) . .
Si12 N6 U2 114.5(8) . .
Si14 N7 Si13 119.2(9) . .
Si14 N7 U3 115.7(8) . .
Si13 N7 U3 124.9(8) . .
Si15 N8 Si16 120.0(10) . .
Si15 N8 U3 116.7(8) . .
Si16 N8 U3 123.3(9) . .
Si18 N9 Si17 116.8(9) . .
Si18 N9 U3 129.6(9) . .
Si17 N9 U3 113.5(8) . .
Si19 N10 Si20 119.2(10) . .
Si19 N10 U4A 123.8(9) . .
Si20 N10 U4A 116.9(9) . .
Si19 N10 U4B 114.5(8) . .
Si20 N10 U4B 125.9(9) . .
U4A N10 U4B 11.5(2) . .
Si22 N11 Si21 117.0(9) . .
Si22 N11 U4B 116.8(9) . .
Si21 N11 U4B 125.2(10) . .
Si22 N11 U4A 116.7(8) . .
Si21 N11 U4A 126.1(9) . .
U4B N11 U4A 13.5(3) . .
Si23 N12 Si24 122.0(9) . .
Si23 N12 U4B 111.4(8) . .
Si24 N12 U4B 126.5(9) . .
Si23 N12 U4A 125.8(8) . .
Si24 N12 U4A 112.2(8) . .
U4B N12 U4A 14.4(3) . .
C30 O1 C19 115.2(19) . .
C30 O1 K1 110.7(14) . .
C19 O1 K1 109.7(14) . .
C21 O2 C20 115(2) . .
C21 O2 K1 116.2(15) . .
C20 O2 K1 116.4(15) . .
C23 O3 C22 109(2) . .
C23 O3 K1 111.9(15) . .
C22 O3 K1 112.4(15) . .
C24 O4 C25 109.7(19) . .
C24 O4 K1 120.2(15) . .
C25 O4 K1 118.6(16) . .
C26 O5 C27 110(2) . .
C26 O5 K1 104.3(15) . .
C27 O5 K1 109.4(15) . .
C29 O6 C28 111(2) . .
C29 O6 K1 120.7(15) . .
C28 O6 K1 122.0(15) . .
C60 O7 C49 118(2) . .
C60 O7 K2 121.0(15) . .
C49 O7 K2 117.2(15) . .
C50 O8 C51 114(2) . .
C50 O8 K2 104.8(15) . .
C51 O8 K2 106.1(15) . .
C52 O9 C53 112(2) . .
C52 O9 K2 117.8(15) . .
C53 O9 K2 118.7(15) . .
C54 O10 C55 112(2) . .
C54 O10 K2 112.9(15) . .
C55 O10 K2 115.9(15) . .
C56 O11 C57 112(2) . .
C56 O11 K2 118.2(15) . .
C57 O11 K2 114.6(16) . .
C59 O12 C58 107.2(19) . .
C59 O12 K2 110.9(15) . .
C58 O12 K2 106.9(16) . .
C79 O13 C90 111.0(19) . .
C79 O13 K3 117.3(13) . .
C90 O13 K3 108.8(14) . .
C81 O14 C80 109(2) . .
C81 O14 K3 118.8(16) . .
C80 O14 K3 118.7(15) . .
C82 O15 C83 111.6(19) . .
C82 O15 K3 112.7(14) . .
C83 O15 K3 110.0(15) . .
C85 O16 C84 111(2) . .
C85 O16 K3 117.8(14) . .
C84 O16 K3 119.5(16) . .
C86 O17 C87 109(2) . .
C86 O17 K3 110.7(15) . .
C87 O17 K3 109.0(15) . .
C89 O18 C88 112(2) . .
C89 O18 K3 118.5(15) . .
C88 O18 K3 118.3(15) . .
C109 O19 C120 114.9(19) . .
C109 O19 K4 105.4(15) . .
C120 O19 K4 112.6(14) . .
C111 O20 C110 115(2) . .
C111 O20 K4 120.7(17) . .
C110 O20 K4 118.3(15) . .
C112 O21 C113 113(2) . .
C112 O21 K4 109.6(15) . .
C113 O21 K4 103.6(14) . .
C115 O22 C114 114.9(19) . .
C115 O22 K4 117.2(15) . .
C114 O22 K4 119.9(16) . .
C116 O23 C117 112(2) . .
C116 O23 K4 106.9(15) . .
C117 O23 K4 113.8(16) . .
C119 O24 C118 108(2) . .
C119 O24 K4 121.1(15) . .
C118 O24 K4 113.8(14) . .
N1 Si1 C3 114.1(11) . .
N1 Si1 C2 113.1(10) . .
C3 Si1 C2 106.9(12) . .
N1 Si1 C1 110.7(9) . .
C3 Si1 C1 104.3(12) . .
C2 Si1 C1 107.1(11) . .
N1 Si1 U1B 44.9(6) . .
C3 Si1 U1B 148.5(9) . .
C2 Si1 U1B 103.9(8) . .
C1 Si1 U1B 72.6(8) . .
N1 Si1 U1A 36.6(5) . .
C3 Si1 U1A 139.3(9) . .
C2 Si1 U1A 111.5(8) . .
C1 Si1 U1A 77.1(8) . .
U1B Si1 U1A 10.0(2) . .
N1 Si2 C5 113.5(10) . .
N1 Si2 C6 113.2(10) . .
C5 Si2 C6 104.0(13) . .
N1 Si2 C4 108.8(11) . .
C5 Si2 C4 107.5(15) . .
C6 Si2 C4 109.6(11) . .
N2 Si3 C7 111.6(11) . .
N2 Si3 C9 112.1(12) . .
C7 Si3 C9 107.0(15) . .
N2 Si3 C8 114.4(13) . .
C7 Si3 C8 103.7(14) . .
C9 Si3 C8 107.4(14) . .
N2 Si4 C12 110.0(9) . .
N2 Si4 C11 111.0(10) . .
C12 Si4 C11 107.9(11) . .
N2 Si4 C10 114.1(9) . .
C12 Si4 C10 104.3(11) . .
C11 Si4 C10 109.1(10) . .
N2 Si4 U1A 37.3(5) . .
C12 Si4 U1A 76.0(7) . .
C11 Si4 U1A 108.9(7) . .
C10 Si4 U1A 139.6(8) . .
N3 Si5 C13 113.4(11) . .
N3 Si5 C15 111.5(10) . .
C13 Si5 C15 106.7(12) . .
N3 Si5 C14 112.4(10) . .
C13 Si5 C14 103.7(11) . .
C15 Si5 C14 108.7(12) . .
N3 Si6 C16 112.7(10) . .
N3 Si6 C17 117.1(10) . .
C16 Si6 C17 106.4(12) . .
N3 Si6 C18 104.2(10) . .
C16 Si6 C18 113.0(11) . .
C17 Si6 C18 103.1(11) . .
N4 Si7 C33 113.7(11) . .
N4 Si7 C31 110.2(10) . .
C33 Si7 C31 105.9(12) . .
N4 Si7 C32 111.8(10) . .
C33 Si7 C32 106.7(11) . .
C31 Si7 C32 108.1(11) . .
N4 Si8 C35 113.4(10) . .
N4 Si8 C34 112.4(11) . .
C35 Si8 C34 108.4(14) . .
N4 Si8 C36 111.9(9) . .
C35 Si8 C36 104.0(13) . .
C34 Si8 C36 106.2(11) . .
N5 Si9 C38 111.4(12) . .
N5 Si9 C39 112.2(11) . .
C38 Si9 C39 105.9(16) . .
N5 Si9 C37 117.7(11) . .
C38 Si9 C37 103.4(14) . .
C39 Si9 C37 105.2(14) . .
N5 Si10 C42 111.9(10) . .
N5 Si10 C41 113.8(10) . .
C42 Si10 C41 104.2(10) . .
N5 Si10 C40 113.6(9) . .
C42 Si10 C40 106.8(10) . .
C41 Si10 C40 105.9(11) . .
N6 Si11 C45 111.9(11) . .
N6 Si11 C44 111.4(9) . .
C45 Si11 C44 106.7(12) . .
N6 Si11 C43 114.9(10) . .
C45 Si11 C43 106.1(12) . .
C44 Si11 C43 105.2(11) . .
N6 Si12 C47 114.9(10) . .
N6 Si12 C48 111.0(10) . .
C47 Si12 C48 107.0(11) . .
N6 Si12 C46 110.4(10) . .
C47 Si12 C46 104.6(11) . .
C48 Si12 C46 108.5(11) . .
N6 Si12 U2 37.8(5) . .
C47 Si12 U2 140.4(8) . .
C48 Si12 U2 110.3(8) . .
C46 Si12 U2 75.6(7) . .
N7 Si13 C61 112.7(9) . .
N7 Si13 C62 113.0(10) . .
C61 Si13 C62 108.0(11) . .
N7 Si13 C63 112.0(11) . .
C61 Si13 C63 102.0(12) . .
C62 Si13 C63 108.4(11) . .
N7 Si14 C66 110.9(9) . .
N7 Si14 C65 113.9(11) . .
C66 Si14 C65 107.4(13) . .
N7 Si14 C64 111.2(10) . .
C66 Si14 C64 104.6(12) . .
C65 Si14 C64 108.2(14) . .
N7 Si14 U3 37.3(5) . .
C66 Si14 U3 77.9(7) . .
C65 Si14 U3 110.1(10) . .
C64 Si14 U3 138.7(9) . .
N8 Si15 C68 117.7(12) . .
N8 Si15 C69 111.0(11) . .
C68 Si15 C69 104.8(15) . .
N8 Si15 C67 108.9(11) . .
C68 Si15 C67 102.4(14) . .
C69 Si15 C67 111.8(14) . .
N8 Si15 U3 36.8(6) . .
C68 Si15 U3 134.7(12) . .
C69 Si15 U3 118.9(9) . .
C67 Si15 U3 72.9(9) . .
N8 Si16 C72 112.9(10) . .
N8 Si16 C70 114.4(10) . .
C72 Si16 C70 103.4(11) . .
N8 Si16 C71 112.4(9) . .
C72 Si16 C71 110.2(10) . .
C70 Si16 C71 102.8(11) . .
N9 Si17 C74 113.0(10) . .
N9 Si17 C75 113.0(10) . .
C74 Si17 C75 106.3(12) . .
N9 Si17 C73 112.7(11) . .
C74 Si17 C73 106.2(12) . .
C75 Si17 C73 105.1(11) . .
N9 Si17 U3 37.6(5) . .
C74 Si17 U3 112.3(8) . .
C75 Si17 U3 78.2(9) . .
C73 Si17 U3 138.8(9) . .
N9 Si18 C78 113.8(10) . .
N9 Si18 C77 113.9(10) . .
C78 Si18 C77 105.3(11) . .
N9 Si18 C76 109.5(10) . .
C78 Si18 C76 106.9(11) . .
C77 Si18 C76 107.0(12) . .
N10 Si19 C92 115.8(9) . .
N10 Si19 C93 109.7(11) . .
C92 Si19 C93 106.2(12) . .
N10 Si19 C91 112.5(10) . .
C92 Si19 C91 106.4(11) . .
C93 Si19 C91 105.6(11) . .
N10 Si20 C96 114.4(10) . .
N10 Si20 C95 112.8(12) . .
C96 Si20 C95 104.6(12) . .
N10 Si20 C94 111.7(10) . .
C96 Si20 C94 103.7(12) . .
C95 Si20 C94 109.2(14) . .
N11 Si21 C97 113.8(9) . .
N11 Si21 C98 112.8(9) . .
C97 Si21 C98 109.4(11) . .
N11 Si21 C121 110.7(11) . .
C97 Si21 C121 102.7(13) . .
C98 Si21 C121 106.8(12) . .
N11 Si21 U4B 28.5(6) . .
C97 Si21 U4B 116.0(7) . .
C98 Si21 U4B 130.1(8) . .
C121 Si21 U4B 82.9(10) . .
N11 Si22 C101 113.5(10) . .
N11 Si22 C102 111.4(10) . .
C101 Si22 C102 109.1(11) . .
N11 Si22 C100 113.4(10) . .
C101 Si22 C100 107.8(11) . .
C102 Si22 C100 100.9(11) . .
N11 Si22 U4B 33.3(5) . .
C101 Si22 U4B 119.0(9) . .
C102 Si22 U4B 79.2(8) . .
C100 Si22 U4B 130.5(8) . .
N11 Si22 U4A 36.1(5) . .
C101 Si22 U4A 110.2(8) . .
C102 Si22 U4A 79.9(8) . .
C100 Si22 U4A 139.4(8) . .
U4B Si22 U4A 9.03(17) . .
N12 Si23 C105 114.5(10) . .
N12 Si23 C103 113.0(11) . .
C105 Si23 C103 105.3(12) . .
N12 Si23 C104 111.8(9) . .
C105 Si23 C104 102.6(11) . .
C103 Si23 C104 109.0(11) . .
N12 Si23 U4B 39.0(5) . .
C105 Si23 U4B 128.2(9) . .
C103 Si23 U4B 125.3(9) . .
C104 Si23 U4B 72.9(8) . .
N12 Si24 C108 111.5(10) . .
N12 Si24 C106 111.7(10) . .
C108 Si24 C106 103.7(11) . .
N12 Si24 C107 113.4(10) . .
C108 Si24 C107 107.2(11) . .
C106 Si24 C107 108.9(11) . .
N12 Si24 U4A 39.5(5) . .
C108 Si24 U4A 75.2(8) . .
C106 Si24 U4A 137.4(8) . .
C107 Si24 U4A 112.0(8) . .
Te1B Te1A U1B 113.1(12) . .
Te1B Te1A U1A 123.5(11) . .
U1B Te1A U1A 10.9(3) . .
Te1B Te1A K1 80.5(11) . .
U1B Te1A K1 166.2(3) . .
U1A Te1A K1 155.42(13) . .
U2 Te2 K2 162.13(10) . .
U3 Te3 K3 132.96(9) . .
Te4B Te4A U4A 65.7(8) . .
Te4B Te4A U4B 59.0(8) . .
U4A Te4A U4B 7.25(17) . .
Te4B Te4A K4 142.8(8) . .
U4A Te4A K4 149.20(10) . .
U4B Te4A K4 156.43(19) . .
U1B U1A N2 102.3(9) . .
U1B U1A N1 67.9(9) . .
N2 U1A N1 113.9(6) . .
U1B U1A N3 139.2(9) . .
N2 U1A N3 110.9(6) . .
N1 U1A N3 116.0(6) . .
U1B U1A Te1A 38.2(9) . .
N2 U1A Te1A 108.8(4) . .
N1 U1A Te1A 99.7(4) . .
N3 U1A Te1A 106.5(4) . .
U1B U1A Si4 98.0(7) . .
N2 U1A Si4 28.2(4) . .
N1 U1A Si4 138.5(4) . .
N3 U1A Si4 100.2(4) . .
Te1A U1A Si4 88.08(11) . .
U1B U1A Si1 45.4(9) . .
N2 U1A Si1 101.2(4) . .
N1 U1A Si1 26.6(4) . .
N3 U1A Si1 141.1(4) . .
Te1A U1A Si1 82.26(12) . .
Si4 U1A Si1 118.19(16) . .
U1B U1A Te1B 26.3(10) . .
N2 U1A Te1B 111.4(5) . .
N1 U1A Te1B 87.4(6) . .
N3 U1A Te1B 115.4(6) . .
Te1A U1A Te1B 12.7(4) . .
Si4 U1A Te1B 95.1(3) . .
Si1 U1A Te1B 69.6(4) . .
U1A U1B N1 93.8(10) . .
U1A U1B Te1A 131.0(11) . .
N1 U1B Te1A 124.6(7) . .
U1A U1B N2 61.5(8) . .
N1 U1B N2 110.2(7) . .
Te1A U1B N2 118.9(5) . .
U1A U1B Te1B 147.3(12) . .
N1 U1B Te1B 109.2(7) . .
Te1A U1B Te1B 17.3(5) . .
N2 U1B Te1B 126.3(6) . .
U1A U1B N3 31.4(8) . .
N1 U1B N3 100.8(7) . .
Te1A U1B N3 104.9(5) . .
N2 U1B N3 87.9(6) . .
Te1B U1B N3 118.4(7) . .
U1A U1B Si1 124.6(10) . .
N1 U1B Si1 34.8(5) . .
Te1A U1B Si1 102.5(4) . .
N2 U1B Si1 108.5(5) . .
Te1B U1B Si1 85.3(6) . .
N3 U1B Si1 135.4(5) . .
N4 U2 N6 113.4(6) . .
N4 U2 N5 115.4(6) . .
N6 U2 N5 111.5(6) . .
N4 U2 Te2 99.8(4) . .
N6 U2 Te2 110.3(4) . .
N5 U2 Te2 105.4(4) . .
N4 U2 Si12 138.2(4) . .
N6 U2 Si12 27.8(4) . .
N5 U2 Si12 100.5(4) . .
Te2 U2 Si12 90.24(11) . .
U4B U4A N11 50.2(10) . .
U4B U4A N10 116.3(10) . .
N11 U4A N10 115.5(6) . .
U4B U4A N12 67.7(10) . .
N11 U4A N12 114.0(6) . .
N10 U4A N12 109.7(6) . .
U4B U4A Te4B 116.0(10) . .
N11 U4A Te4B 83.0(5) . .
N10 U4A Te4B 123.0(5) . .
N12 U4A Te4B 109.5(5) . .
U4B U4A Te4A 134.3(10) . .
N11 U4A Te4A 101.2(4) . .
N10 U4A Te4A 108.1(4) . .
N12 U4A Te4A 107.6(4) . .
Te4B U4A Te4A 19.5(3) . .
U4B U4A Si24 96.1(9) . .
N11 U4A Si24 139.4(4) . .
N10 U4A Si24 98.7(4) . .
N12 U4A Si24 28.3(4) . .
Te4B U4A Si24 96.7(3) . .
Te4A U4A Si24 87.34(11) . .
U4B U4A Si22 57.0(10) . .
N11 U4A Si22 27.2(4) . .
N10 U4A Si22 140.8(4) . .
N12 U4A Si22 102.5(4) . .
Te4B U4A Si22 62.4(3) . .
Te4A U4A Si22 81.90(11) . .
Si24 U4A Si22 119.94(15) . .
O9 C53 C54 104(2) . .
C135 O101 C135 180(4) 2_656 .
C132 O100 C131 114(3) . .
O100 C132 C133 109(4) . .
O100 C131 C130 105(4) . .
C99A O102 C99A 179.996(6) 2 .
C99A O102 C99B 120(3) 2 .
C99A O102 C99B 60(3) . .
C99A O102 C99B 60(3) 2 2
C99A O102 C99B 120(3) . 2
C99B O102 C99B 179.995(6) . 2
C99B C134 C99A 56(3) . .
O102 C99B C134 121(3) . .
O101 C135 C136 157(8) . .
U4A U4B N11 116.3(12) . .
U4A U4B N12 97.9(10) . .
N11 U4B N12 138.6(8) . .
U4A U4B N10 52.1(9) . .
N11 U4B N10 115.0(7) . .
N12 U4B N10 104.1(7) . .
U4A U4B Te4B 53.7(9) . .
N11 U4B Te4B 80.9(7) . .
N12 U4B Te4B 104.0(6) . .
N10 U4B Te4B 102.8(5) . .
U4A U4B Si22 114.0(10) . .
N11 U4B Si22 29.8(5) . .
N12 U4B Si22 116.0(6) . .
N10 U4B Si22 139.6(5) . .
Te4B U4B Si22 63.6(4) . .
U4A U4B Si23 127.5(10) . .
N11 U4B Si23 112.2(6) . .
N12 U4B Si23 29.6(5) . .
N10 U4B Si23 120.3(5) . .
Te4B U4B Si23 119.0(4) . .
Si22 U4B Si23 98.3(3) . .
U4A U4B Si21 117.2(9) . .
N11 U4B Si21 26.2(5) . .
N12 U4B Si21 144.6(6) . .
N10 U4B Si21 94.2(4) . .
Te4B U4B Si21 101.1(4) . .
Si22 U4B Si21 55.8(2) . .
Si23 U4B Si21 115.2(3) . .
U4A U4B Te4A 38.5(8) . .
N11 U4B Te4A 95.3(6) . .
N12 U4B Te4A 98.2(5) . .
N10 U4B Te4A 89.7(5) . .
Te4B U4B Te4A 16.3(3) . .
Si22 U4B Te4A 79.9(2) . .
Si23 U4B Te4A 120.1(3) . .
Si21 U4B Te4A 112.2(3) . .
Te4A Te4B U4A 94.8(9) . .
Te4A Te4B U4B 104.6(9) . .
U4A Te4B U4B 10.3(2) . .
Te1A Te1B U1B 49.6(9) . .
Te1A Te1B K1 84.2(13) . .
U1B Te1B K1 133.8(8) . .
Te1A Te1B U1A 43.8(9) . .
U1B Te1B U1A 6.4(3) . .
K1 Te1B U1A 127.7(7) . .
N9 U3 N8 116.8(6) . .
N9 U3 N7 117.2(6) . .
N8 U3 N7 108.8(6) . .
N9 U3 Te3 99.6(4) . .
N8 U3 Te3 103.5(4) . .
N7 U3 Te3 109.3(4) . .
N9 U3 Si17 28.8(4) . .
N8 U3 Si17 144.2(4) . .
N7 U3 Si17 102.0(4) . .
Te3 U3 Si17 82.43(11) . .
N9 U3 Si15 111.8(4) . .
N8 U3 Si15 26.5(4) . .
N7 U3 Si15 91.1(4) . .
Te3 U3 Si15 129.12(12) . .
Si17 U3 Si15 139.55(16) . .
N9 U3 Si14 140.1(4) . .
N8 U3 Si14 98.7(4) . .
N7 U3 Si14 27.0(4) . .
Te3 U3 Si14 88.28(11) . .
Si17 U3 Si14 116.92(15) . .
Si15 U3 Si14 91.65(16) . .

loop_
_geom_bond_atom_site_label_1
_geom_bond_atom_site_label_2
_geom_bond_distance
_geom_bond_site_symmetry_2
C99A O102 1.444(10) .
C99A C134 1.538(10) .
C1 Si1 1.98(2) .
C2 Si1 1.88(2) .
C3 Si1 1.85(3) .
C4 Si2 1.88(2) .
C5 Si2 1.83(3) .
C6 Si2 1.87(2) .
C7 Si3 1.86(3) .
C8 Si3 1.93(3) .
C9 Si3 1.92(3) .
C10 Si4 1.89(2) .
C11 Si4 1.88(2) .
C12 Si4 1.86(3) .
C13 Si5 1.85(3) .
C14 Si5 1.87(2) .
C15 Si5 1.86(3) .
C16 Si6 1.87(2) .
C17 Si6 1.90(2) .
C18 Si6 1.99(2) .
C19 C20 1.37(4) .
C19 O1 1.57(3) .
C20 O2 1.48(3) .
C21 O2 1.43(3) .
C21 C22 1.45(4) .
C22 O3 1.46(3) .
C23 O3 1.40(3) .
C23 C24 1.51(4) .
C24 O4 1.41(3) .
C25 O4 1.43(3) .
C25 C26 1.49(4) .
C26 O5 1.44(3) .
C27 O5 1.47(3) .
C27 C28 1.52(4) .
C28 O6 1.48(3) .
C29 O6 1.44(3) .
C29 C30 1.54(3) .
C30 O1 1.39(3) .
C31 Si7 1.90(2) .
C32 Si7 1.93(2) .
C33 Si7 1.89(3) .
C34 Si8 1.88(2) .
C35 Si8 1.85(3) .
C36 Si8 1.90(2) .
C37 Si9 1.90(3) .
C38 Si9 1.80(3) .
C39 Si9 1.87(3) .
C40 Si10 1.91(2) .
C41 Si10 1.90(2) .
C42 Si10 1.89(2) .
C43 Si11 1.94(3) .
C44 Si11 1.87(2) .
C45 Si11 1.82(3) .
C46 Si12 1.89(2) .
C47 Si12 1.87(2) .
C48 Si12 1.88(2) .
C49 O7 1.48(3) .
C49 C50 1.49(4) .
C50 O8 1.36(3) .
C50 K2 3.52(3) .
C51 O8 1.40(3) .
C51 C52 1.54(4) .
C52 O9 1.43(3) .
C54 O10 1.38(3) .
C54 C53 1.52(4) .
C55 O10 1.43(3) .
C55 C56 1.47(4) .
C56 O11 1.38(3) .
C57 O11 1.47(3) .
C57 C58 1.47(4) .
C58 O12 1.44(3) .
C59 O12 1.43(3) .
C59 C60 1.53(3) .
C60 O7 1.39(3) .
C61 Si13 1.87(2) .
C62 Si13 1.88(3) .
C63 Si13 1.93(3) .
C64 Si14 1.90(2) .
C65 Si14 1.88(3) .
C66 Si14 1.85(2) .
C67 Si15 1.94(3) .
C68 Si15 1.87(3) .
C69 Si15 1.89(3) .
C70 Si16 1.89(2) .
C71 Si16 1.90(2) .
C72 Si16 1.85(2) .
C73 Si17 1.91(3) .
C74 Si17 1.87(2) .
C75 Si17 1.90(3) .
C76 Si18 1.90(3) .
C77 Si18 1.90(2) .
C78 Si18 1.89(2) .
C79 O13 1.42(3) .
C79 C80 1.54(3) .
C80 O14 1.43(3) .
C81 O14 1.42(3) .
C81 C82 1.55(4) .
C82 O15 1.43(3) .
C83 O15 1.49(3) .
C83 C84 1.53(4) .
C84 O16 1.46(3) .
C85 O16 1.44(3) .
C85 C86 1.53(4) .
C86 O17 1.44(3) .
C87 C88 1.47(4) .
C87 O17 1.48(3) .
C88 O18 1.49(3) .
C89 O18 1.41(3) .
C89 C90 1.49(4) .
C90 O13 1.44(3) .
C91 Si19 1.90(2) .
C92 Si19 1.87(3) .
C93 Si19 1.87(3) .
C94 Si20 1.88(3) .
C95 Si20 1.85(3) .
C96 Si20 1.84(2) .
C97 Si21 1.85(2) .
C98 Si21 1.87(2) .
C121 Si21 1.91(3) .
C100 Si22 1.91(2) .
C101 Si22 1.87(2) .
C102 Si22 1.89(2) .
C103 Si23 1.88(3) .
C104 Si23 1.89(2) .
C105 Si23 1.88(3) .
C106 Si24 1.89(3) .
C107 Si24 1.92(3) .
C108 Si24 1.88(3) .
C109 O19 1.38(3) .
C109 C110 1.45(3) .
C110 O20 1.42(3) .
C111 O20 1.37(3) .
C111 C112 1.57(4) .
C112 O21 1.39(3) .
C113 O21 1.46(3) .
C113 C114 1.48(4) .
C114 O22 1.41(3) .
C115 O22 1.40(3) .
C115 C116 1.51(4) .
C116 O23 1.41(3) .
C117 O23 1.41(3) .
C117 C118 1.51(4) .
C118 O24 1.48(3) .
C119 O24 1.44(3) .
C119 C120 1.54(4) .
C120 O19 1.45(3) .
K1 O4 2.777(18) .
K1 O6 2.806(18) .
K1 O1 2.809(19) .
K1 O2 2.842(18) .
K1 O3 2.864(18) .
K1 O5 2.954(17) .
K1 Te1B 3.477(19) .
K1 Te1A 3.507(5) .
K2 O7 2.756(19) .
K2 O11 2.841(17) .
K2 O9 2.864(19) .
K2 O12 2.872(18) .
K2 O10 2.877(18) .
K2 O8 2.921(18) .
K2 Te2 3.467(5) .
K4 O20 2.79(2) .
K4 O22 2.808(18) .
K4 O23 2.823(18) .
K4 O24 2.858(17) .
K4 O19 2.925(18) .
K4 O21 2.929(17) .
K4 Te4A 3.508(5) .
K3 O16 2.812(18) .
K3 O18 2.825(17) .
K3 O17 2.852(18) .
K3 O15 2.866(18) .
K3 O13 2.910(18) .
K3 O14 2.94(2) .
K3 Te3 3.598(5) .
N1 Si1 1.729(18) .
N1 Si2 1.793(17) .
N1 U1B 2.139(19) .
N1 U1A 2.305(15) .
N2 Si3 1.721(17) .
N2 Si4 1.789(16) .
N2 U1A 2.290(15) .
N2 U1B 2.546(18) .
N3 Si6 1.722(18) .
N3 Si5 1.770(17) .
N3 U1A 2.307(17) .
N3 U1B 2.90(2) .
N4 Si7 1.717(18) .
N4 Si8 1.747(17) .
N4 U2 2.308(15) .
N5 Si10 1.725(17) .
N5 Si9 1.759(18) .
N5 U2 2.334(17) .
N6 Si11 1.738(17) .
N6 Si12 1.756(16) .
N6 U2 2.309(15) .
N7 Si14 1.745(17) .
N7 Si13 1.746(17) .
N7 U3 2.329(15) .
N8 Si15 1.720(18) .
N8 Si16 1.751(17) .
N8 U3 2.313(17) .
N9 Si18 1.694(17) .
N9 Si17 1.810(18) .
N9 U3 2.294(15) .
N10 Si19 1.704(18) .
N10 Si20 1.758(17) .
N10 U4A 2.313(17) .
N10 U4B 2.626(19) .
N11 Si22 1.745(18) .
N11 Si21 1.783(17) .
N11 U4B 1.927(18) .
N11 U4A 2.249(15) .
N12 Si23 1.716(17) .
N12 Si24 1.747(16) .
N12 U4B 2.184(17) .
N12 U4A 2.338(15) .
O9 C53 1.44(3) .
Si1 U1B 2.982(14) .
Si1 U1A 3.448(7) .
Si4 U1A 3.441(6) .
Si12 U2 3.432(6) .
Si14 U3 3.463(6) .
Si15 U3 3.447(7) .
Si17 U3 3.443(7) .
Si21 U4B 3.295(11) .
Si22 U4B 3.129(12) .
Si22 U4A 3.410(6) .
Si23 U4B 3.233(11) .
Si24 U4A 3.406(6) .
Te1A Te1B 0.93(2) .
Te1A U1B 2.388(10) .
Te1A U1A 2.917(3) .
Te2 U2 2.879(2) .
Te3 U3 2.881(2) .
Te4A Te4B 0.966(15) .
Te4A U4A 2.885(2) .
Te4A U4B 3.320(9) .
U1A U1B 0.727(12) .
U1A Te1B 3.517(18) .
U1B Te1B 2.883(19) .
U4A U4B 0.586(9) .
U4A Te4B 2.638(13) .
O101 C135 1.06(8) 2_656
O101 C135 1.06(8) .
O100 C132 1.442(10) .
O100 C131 1.451(10) .
C132 C133 1.536(10) .
C131 C130 1.537(10) .
O102 C99A 1.444(10) 2
O102 C99B 1.446(10) .
O102 C99B 1.447(10) 2
C134 C99B 1.532(10) .
C136 C135 1.44(8) .
U4B Te4B 2.942(16) .
